data_4301632
loop_
_publ_author_name
'Mikinao Ito'
'Tsuyoshi Matsumoto'
'Kazuyuki Tatsumi'

_publ_section_title
;
Synthesis and Reactions of Mono- and Dinuclear Ni(I) Thiolate Complexes
;
_journal_name_full 'Inorganic Chemistry'
_journal_page_first 2215
_journal_page_last 2223
_journal_paper_doi 10.1021/ic802276w
_journal_volume 48
_journal_year 2009
_chemical_formula_moiety 'C42 H35 Ni P S '
_chemical_formula_sum 'C42 H35 Ni P S'
_chemical_formula_weight 661.47
_space_group_IT_number 2
_symmetry_cell_setting triclinic
_symmetry_Int_Tables_number 2
_symmetry_space_group_name_Hall '-P 1'
_symmetry_space_group_name_H-M 'P -1'
_cell_angle_alpha 65.334(13)
_cell_angle_beta 85.557(18)
_cell_angle_gamma 80.478(16)
_cell_formula_units_Z 2
_cell_length_a 10.600(4)
_cell_length_b 13.289(4)
_cell_length_c 13.354(4)
_cell_measurement_reflns_used 4086
_cell_measurement_temperature 173.1
_cell_measurement_theta_max 27.5
_cell_measurement_theta_min 3.1
_cell_volume 1685.8(10)
_computing_cell_refinement CrystalClear
_computing_data_collection CrystalClear
_computing_data_reduction CrystalStructure
_computing_publication_material 'CrystalStructure 3.8'
_computing_structure_refinement SHELXL
_computing_structure_solution SIR97
_diffrn_detector_area_resol_mean 7.31
_diffrn_measured_fraction_theta_full 0.978
_diffrn_measured_fraction_theta_max 0.978
_diffrn_measurement_device_type 'Rigaku Saturn'
_diffrn_measurement_method \w
_diffrn_radiation_type 'Mo K\a'
_diffrn_radiation_wavelength 0.71070
_diffrn_reflns_av_R_equivalents 0.039
_diffrn_reflns_limit_h_max 13
_diffrn_reflns_limit_h_min -13
_diffrn_reflns_limit_k_max 17
_diffrn_reflns_limit_k_min -17
_diffrn_reflns_limit_l_max 16
_diffrn_reflns_limit_l_min -17
_diffrn_reflns_number 14978
_diffrn_reflns_theta_full 27.48
_diffrn_reflns_theta_max 27.48
_exptl_absorpt_coefficient_mu 0.714
_exptl_absorpt_correction_T_max 0.867
_exptl_absorpt_correction_T_min 0.706
_exptl_absorpt_correction_type multi-scan
_exptl_absorpt_process_details 'Jacobson, R. (1998) Private communication'
_exptl_crystal_colour orange
_exptl_crystal_density_diffrn 1.303
_exptl_crystal_density_method 'not measured'
_exptl_crystal_description block
_exptl_crystal_F_000 692.00
_exptl_crystal_size_max 0.10
_exptl_crystal_size_mid 0.10
_exptl_crystal_size_min 0.10
_refine_diff_density_max 0.54
_refine_diff_density_min -0.35
_refine_ls_extinction_method none
_refine_ls_goodness_of_fit_ref 1.081
_refine_ls_hydrogen_treatment refall
_refine_ls_number_parameters 431
_refine_ls_number_reflns 7566
_refine_ls_R_factor_gt 0.0495
_refine_ls_shift/su_max 0.0010
_refine_ls_structure_factor_coef Fsqd
_refine_ls_weighting_details 'w = 1/[\s^2^(Fo^2^)+(0.0491P)^2^+1.3176P] where P=(Fo^2^+2Fc^2^)/3'
_refine_ls_weighting_scheme calc
_refine_ls_wR_factor_ref 0.1272
_reflns_number_gt 5995
_reflns_number_total 7566
_reflns_threshold_expression F^2^>2.0\s(F^2^)
_cod_data_source_file ic802276w_si_002_04.cif
_cod_data_source_block complex3
_cod_original_cell_volume 1685.7(9)
_cod_original_formula_sum 'C42 H35 Ni P S '
_cod_database_code 4301632

loop_
_symmetry_equiv_pos_site_id
_symmetry_equiv_pos_as_xyz
1 +X,+Y,+Z
2 -X,-Y,-Z

loop_
_atom_site_label
_atom_site_type_symbol
_atom_site_fract_x
_atom_site_fract_y
_atom_site_fract_z
_atom_site_U_iso_or_equiv
_atom_site_adp_type
_atom_site_occupancy
_atom_site_symmetry_multiplicity
_atom_site_calc_flag
_atom_site_refinement_flags
_atom_site_disorder_assembly
_atom_site_disorder_group
Ni(1) Ni 0.74060(3) 0.21023(3) 0.53219(3) 0.02744(11) Uani 1.00 1 d . . .
S(1) S 0.91010(6) 0.22780(6) 0.41850(5) 0.02793(14) Uani 1.00 1 d . . .
P(1) P 0.77718(6) 0.27682(6) 0.65145(5) 0.02477(14) Uani 1.00 1 d . . .
C(1) C 0.8393(2) 0.2249(2) 0.3053(2) 0.0243(5) Uani 1.00 1 d . . .
C(2) C 0.8983(2) 0.2591(2) 0.2008(2) 0.0269(5) Uani 1.00 1 d . . .
C(3) C 0.8367(2) 0.2567(2) 0.1136(2) 0.0319(5) Uani 1.00 1 d . . .
C(4) C 0.7170(2) 0.2249(2) 0.1261(2) 0.0347(6) Uani 1.00 1 d . . .
C(5) C 0.6574(2) 0.1930(2) 0.2284(2) 0.0295(5) Uani 1.00 1 d . . .
C(6) C 0.7182(2) 0.1912(2) 0.3179(2) 0.0259(5) Uani 1.00 1 d . . .
C(7) C 1.0228(2) 0.3037(2) 0.1773(2) 0.0270(5) Uani 1.00 1 d . . .
C(8) C 1.0247(2) 0.4163(2) 0.1532(2) 0.0295(5) Uani 1.00 1 d . . .
C(9) C 1.1389(2) 0.4595(2) 0.1207(2) 0.0349(6) Uani 1.00 1 d . . .
C(10) C 1.2523(2) 0.3943(2) 0.1135(2) 0.0378(6) Uani 1.00 1 d . . .
C(11) C 1.2494(2) 0.2823(2) 0.1412(2) 0.0375(6) Uani 1.00 1 d . . .
C(12) C 1.1366(2) 0.2358(2) 0.1720(2) 0.0319(5) Uani 1.00 1 d . . .
C(13) C 0.9045(3) 0.4915(2) 0.1610(2) 0.0380(6) Uani 1.00 1 d . . .
C(14) C 1.3730(3) 0.4455(3) 0.0733(3) 0.0553(9) Uani 1.00 1 d . . .
C(15) C 1.1372(3) 0.1145(2) 0.2003(2) 0.0421(7) Uani 1.00 1 d . . .
C(16) C 0.6525(2) 0.1591(2) 0.4266(2) 0.0258(5) Uani 1.00 1 d . . .
C(17) C 0.5643(2) 0.2404(2) 0.4483(2) 0.0319(6) Uani 1.00 1 d . . .
C(18) C 0.5018(2) 0.2078(2) 0.5512(2) 0.0375(6) Uani 1.00 1 d . . .
C(19) C 0.5202(2) 0.0978(2) 0.6300(2) 0.0371(6) Uani 1.00 1 d . . .
C(20) C 0.6050(2) 0.0191(2) 0.6070(2) 0.0347(6) Uani 1.00 1 d . . .
C(21) C 0.6728(2) 0.0474(2) 0.5079(2) 0.0295(5) Uani 1.00 1 d . . .
C(22) C 0.5326(3) 0.3562(2) 0.3619(3) 0.0505(8) Uani 1.00 1 d . . .
C(23) C 0.4508(3) 0.0666(3) 0.7390(3) 0.0544(9) Uani 1.00 1 d . . .
C(24) C 0.7661(3) -0.0395(2) 0.4871(2) 0.0396(6) Uani 1.00 1 d . . .
C(25) C 0.7943(2) 0.4249(2) 0.5898(2) 0.0268(5) Uani 1.00 1 d . . .
C(26) C 0.8199(3) 0.4751(2) 0.4772(2) 0.0366(6) Uani 1.00 1 d . . .
C(27) C 0.8431(3) 0.5845(2) 0.4289(2) 0.0420(7) Uani 1.00 1 d . . .
C(28) C 0.8412(2) 0.6458(2) 0.4904(2) 0.0376(6) Uani 1.00 1 d . . .
C(29) C 0.8148(2) 0.5971(2) 0.6022(2) 0.0369(6) Uani 1.00 1 d . . .
C(30) C 0.7901(2) 0.4882(2) 0.6509(2) 0.0330(6) Uani 1.00 1 d . . .
C(31) C 0.9193(2) 0.2086(2) 0.7365(2) 0.0280(5) Uani 1.00 1 d . . .
C(32) C 0.9970(2) 0.1228(2) 0.7191(2) 0.0332(6) Uani 1.00 1 d . . .
C(33) C 1.1022(3) 0.0652(2) 0.7846(2) 0.0441(7) Uani 1.00 1 d . . .
C(34) C 1.1325(3) 0.0927(3) 0.8675(2) 0.0472(8) Uani 1.00 1 d . . .
C(35) C 1.0574(3) 0.1787(3) 0.8845(2) 0.0510(8) Uani 1.00 1 d . . .
C(36) C 0.9514(3) 0.2357(2) 0.8204(2) 0.0437(7) Uani 1.00 1 d . . .
C(37) C 0.6418(13) 0.2741(10) 0.7448(8) 0.026(2) Uani 0.50 1 d P . .
C(38) C 0.5285(8) 0.3493(9) 0.7079(8) 0.040(2) Uani 0.50 1 d P . .
C(39) C 0.4228(8) 0.3465(7) 0.7769(6) 0.0398(18) Uani 0.50 1 d P . .
C(40) C 0.4282(7) 0.2623(8) 0.8858(7) 0.0341(16) Uani 0.50 1 d P . .
C(41) C 0.5374(8) 0.1812(7) 0.9241(5) 0.0299(16) Uani 0.50 1 d P . .
C(42) C 0.6442(6) 0.1885(6) 0.8538(5) 0.0208(13) Uani 0.50 1 d P . .
C(43) C 0.6553(12) 0.2586(11) 0.7641(10) 0.023(2) Uiso 0.50 1 d P . .
C(44) C 0.5457(9) 0.3407(8) 0.7349(7) 0.025(2) Uiso 0.50 1 d P . .
C(45) C 0.4419(8) 0.3202(8) 0.8136(8) 0.035(2) Uiso 0.50 1 d P . .
C(46) C 0.4544(11) 0.2255(8) 0.9114(8) 0.038(2) Uiso 0.50 1 d P . .
C(47) C 0.5652(10) 0.1459(7) 0.9382(8) 0.042(2) Uiso 0.50 1 d P . .
C(48) C 0.6723(8) 0.1606(7) 0.8624(8) 0.036(2) Uiso 0.50 1 d P . .
H(3) H 0.8782 0.2774 0.0437 0.038 Uiso 1.00 1 c R . .
H(4) H 0.6761 0.2250 0.0653 0.042 Uiso 1.00 1 c R . .
H(5) H 0.5743 0.1722 0.2375 0.035 Uiso 1.00 1 c R . .
H(9) H 1.1392 0.5365 0.1028 0.042 Uiso 1.00 1 c R . .
H(11) H 1.3268 0.2355 0.1392 0.045 Uiso 1.00 1 c R . .
H(18) H 0.4451 0.2625 0.5674 0.045 Uiso 1.00 1 c R . .
H(20) H 0.6174 -0.0563 0.6602 0.042 Uiso 1.00 1 c R . .
H(26) H 0.8215 0.4339 0.4335 0.044 Uiso 1.00 1 c R . .
H(27) H 0.8606 0.6179 0.3520 0.050 Uiso 1.00 1 c R . .
H(28) H 0.8578 0.7210 0.4564 0.045 Uiso 1.00 1 c R . .
H(29) H 0.8138 0.6387 0.6454 0.044 Uiso 1.00 1 c R . .
H(30) H 0.7699 0.4559 0.7273 0.040 Uiso 1.00 1 c R . .
H(32) H 0.9778 0.1035 0.6616 0.040 Uiso 1.00 1 c R . .
H(33) H 1.1543 0.0059 0.7724 0.053 Uiso 1.00 1 c R . .
H(34) H 1.2048 0.0525 0.9125 0.057 Uiso 1.00 1 c R . .
H(35) H 1.0786 0.1991 0.9407 0.061 Uiso 1.00 1 c R . .
H(36) H 0.8993 0.2945 0.8336 0.052 Uiso 1.00 1 c R . .
H(13A) H 0.8854 0.4763 0.2386 0.046 Uiso 1.00 1 c R . .
H(13B) H 0.8331 0.4772 0.1289 0.046 Uiso 1.00 1 c R . .
H(13C) H 0.9171 0.5700 0.1207 0.046 Uiso 1.00 1 c R . .
H(14A) H 1.4469 0.3861 0.0920 0.066 Uiso 1.00 1 c R . .
H(14B) H 1.3812 0.4957 0.1086 0.066 Uiso 1.00 1 c R . .
H(14C) H 1.3694 0.4882 -0.0068 0.066 Uiso 1.00 1 c R . .
H(15A) H 1.2234 0.0807 0.1887 0.051 Uiso 1.00 1 c R . .
H(15B) H 1.0768 0.1066 0.1531 0.051 Uiso 1.00 1 c R . .
H(15C) H 1.1119 0.0767 0.2777 0.051 Uiso 1.00 1 c R . .
H(22A) H 0.4712 0.3567 0.3105 0.061 Uiso 1.00 1 c R . .
H(22B) H 0.6107 0.3818 0.3218 0.061 Uiso 1.00 1 c R . .
H(22C) H 0.4951 0.4064 0.3967 0.061 Uiso 1.00 1 c R . .
H(23A) H 0.3834 0.0233 0.7413 0.065 Uiso 1.00 1 c R . .
H(23B) H 0.4125 0.1348 0.7479 0.065 Uiso 1.00 1 c R . .
H(23C) H 0.5113 0.0215 0.7987 0.065 Uiso 1.00 1 c R . .
H(24A) H 0.7765 -0.1087 0.5546 0.047 Uiso 1.00 1 c R . .
H(24B) H 0.8488 -0.0125 0.4647 0.047 Uiso 1.00 1 c R . .
H(24C) H 0.7341 -0.0542 0.4283 0.047 Uiso 1.00 1 c R . .

loop_
_atom_site_aniso_label
_atom_site_aniso_U_11
_atom_site_aniso_U_22
_atom_site_aniso_U_33
_atom_site_aniso_U_12
_atom_site_aniso_U_13
_atom_site_aniso_U_23
Ni(1) 0.02824(19) 0.0318(2) 0.02682(19) -0.00809(14) 0.00359(13) -0.01577(15)
S(1) 0.0243(3) 0.0399(3) 0.0256(3) -0.0098(2) 0.0015(2) -0.0178(2)
P(1) 0.0272(3) 0.0260(3) 0.0232(3) -0.0058(2) 0.0023(2) -0.0120(2)
C(1) 0.0261(12) 0.0244(12) 0.0252(12) -0.0056(9) -0.0005(9) -0.0123(10)
C(2) 0.0278(12) 0.0285(13) 0.0267(13) -0.0077(10) 0.0007(10) -0.0126(11)
C(3) 0.0389(15) 0.0336(14) 0.0261(13) -0.0072(12) -0.0001(11) -0.0144(11)
C(4) 0.0399(15) 0.0403(16) 0.0276(14) -0.0083(12) -0.0098(11) -0.0153(12)
C(5) 0.0270(12) 0.0294(13) 0.0355(14) -0.0082(10) -0.0050(10) -0.0142(11)
C(6) 0.0221(11) 0.0277(12) 0.0301(13) -0.0051(10) -0.0007(9) -0.0133(11)
C(7) 0.0297(13) 0.0335(13) 0.0198(12) -0.0088(11) 0.0024(9) -0.0118(10)
C(8) 0.0346(14) 0.0348(14) 0.0218(12) -0.0098(11) 0.0020(10) -0.0131(11)
C(9) 0.0427(16) 0.0357(15) 0.0265(13) -0.0150(12) -0.0000(11) -0.0095(12)
C(10) 0.0349(15) 0.0521(18) 0.0249(13) -0.0196(13) 0.0032(11) -0.0101(13)
C(11) 0.0311(14) 0.0498(18) 0.0290(14) -0.0074(13) 0.0014(11) -0.0133(13)
C(12) 0.0338(14) 0.0383(15) 0.0242(13) -0.0075(12) 0.0013(10) -0.0127(11)
C(13) 0.0446(17) 0.0338(15) 0.0400(16) -0.0060(13) 0.0027(13) -0.0199(13)
C(14) 0.0395(18) 0.071(2) 0.0462(19) -0.0251(17) 0.0031(14) -0.0094(18)
C(15) 0.0413(17) 0.0397(17) 0.0463(18) -0.0019(13) -0.0037(13) -0.0195(14)
C(16) 0.0213(11) 0.0292(13) 0.0304(13) -0.0094(10) -0.0022(9) -0.0133(11)
C(17) 0.0217(12) 0.0342(14) 0.0448(16) -0.0017(10) -0.0020(11) -0.0217(13)
C(18) 0.0242(13) 0.0477(17) 0.0542(18) -0.0099(12) 0.0071(12) -0.0339(15)
C(19) 0.0351(15) 0.0513(18) 0.0393(16) -0.0244(13) 0.0090(12) -0.0277(14)
C(20) 0.0402(15) 0.0360(15) 0.0307(14) -0.0161(12) 0.0018(11) -0.0129(12)
C(21) 0.0280(13) 0.0326(14) 0.0321(14) -0.0086(11) 0.0008(10) -0.0159(11)
C(22) 0.0478(19) 0.0389(18) 0.057(2) 0.0112(15) -0.0045(16) -0.0178(16)
C(23) 0.059(2) 0.072(2) 0.056(2) -0.0409(19) 0.0302(17) -0.0427(19)
C(24) 0.0485(17) 0.0309(15) 0.0379(16) -0.0035(13) 0.0017(13) -0.0140(13)
C(25) 0.0234(12) 0.0270(13) 0.0312(13) -0.0053(10) 0.0008(10) -0.0126(11)
C(26) 0.0489(17) 0.0352(15) 0.0259(14) -0.0081(13) 0.0032(12) -0.0127(12)
C(27) 0.0526(19) 0.0366(16) 0.0314(15) -0.0119(14) 0.0093(13) -0.0084(13)
C(28) 0.0350(15) 0.0294(14) 0.0456(17) -0.0100(12) 0.0023(12) -0.0111(13)
C(29) 0.0410(16) 0.0335(15) 0.0402(16) -0.0112(12) -0.0016(12) -0.0167(13)
C(30) 0.0405(15) 0.0319(14) 0.0289(14) -0.0082(12) 0.0008(11) -0.0140(12)
C(31) 0.0287(13) 0.0260(12) 0.0288(13) -0.0053(10) 0.0022(10) -0.0107(11)
C(32) 0.0339(14) 0.0279(13) 0.0371(15) -0.0042(11) 0.0025(11) -0.0133(12)
C(33) 0.0386(16) 0.0398(17) 0.0482(18) 0.0062(13) -0.0003(13) -0.0168(15)
C(34) 0.0338(16) 0.053(2) 0.0416(18) 0.0061(14) -0.0062(13) -0.0103(15)
C(35) 0.0481(19) 0.066(2) 0.0415(18) 0.0018(17) -0.0118(14) -0.0268(17)
C(36) 0.0413(17) 0.0515(19) 0.0448(18) 0.0089(14) -0.0106(13) -0.0302(16)
C(37) 0.042(5) 0.026(4) 0.013(4) -0.010(3) -0.004(3) -0.007(3)
C(38) 0.023(3) 0.060(5) 0.056(5) -0.001(3) -0.007(3) -0.044(5)
C(39) 0.044(4) 0.049(4) 0.026(4) -0.006(3) 0.003(3) -0.016(3)
C(40) 0.028(3) 0.043(4) 0.034(4) -0.005(3) 0.004(3) -0.019(4)
C(41) 0.037(4) 0.037(4) 0.010(2) -0.017(3) -0.004(2) 0.000(2)
C(42) 0.013(2) 0.025(3) 0.014(2) 0.003(2) -0.006(2) -0.000(2)

loop_
_atom_type_symbol
_atom_type_description
_atom_type_scat_dispersion_real
_atom_type_scat_dispersion_imag
_atom_type_scat_source
C C 0.003 0.002
;
International Tables for Crystallography
(1992, Vol. C, Tables 4.2.6.8 and 6.1.1.4)
;
H H 0.000 0.000
;
International Tables for Crystallography
(1992, Vol. C, Table 6.1.1.4)
;
Ni Ni 0.339 1.112
;
International Tables for Crystallography
(1992, Vol. C, Tables 4.2.6.8 and 6.1.1.4)
;
P P 0.102 0.094
;
International Tables for Crystallography
(1992, Vol. C, Tables 4.2.6.8 and 6.1.1.4)
;
S S 0.125 0.123
;
International Tables for Crystallography
(1992, Vol. C, Tables 4.2.6.8 and 6.1.1.4)
;

loop_
_geom_angle_atom_site_label_1
_geom_angle_atom_site_label_2
_geom_angle_atom_site_label_3
_geom_angle
_geom_angle_publ_flag
_geom_angle_site_symmetry_1
_geom_angle_site_symmetry_2
_geom_angle_site_symmetry_3
S(1) Ni(1) P(1) 107.30(3) yes . . .
S(1) Ni(1) C(16) 86.70(7) yes . . .
S(1) Ni(1) C(17) 112.19(8) yes . . .
P(1) Ni(1) C(16) 164.38(7) yes . . .
P(1) Ni(1) C(17) 126.50(9) yes . . .
C(16) Ni(1) C(17) 38.72(11) yes . . .
Ni(1) S(1) C(1) 99.55(8) yes . . .
Ni(1) P(1) C(25) 114.31(10) yes . . .
Ni(1) P(1) C(31) 116.39(11) yes . . .
Ni(1) P(1) C(37) 111.6(5) yes . . .
Ni(1) P(1) C(43) 115.3(5) yes . . .
C(25) P(1) C(31) 104.24(13) yes . . .
C(25) P(1) C(37) 101.9(4) yes . . .
C(25) P(1) C(43) 106.3(4) yes . . .
C(31) P(1) C(37) 107.1(3) yes . . .
C(31) P(1) C(43) 98.5(3) yes . . .
C(37) P(1) C(43) 8.7(4) yes . . .
S(1) C(1) C(2) 121.9(2) yes . . .
S(1) C(1) C(6) 119.4(2) yes . . .
C(2) C(1) C(6) 118.6(2) yes . . .
C(1) C(2) C(3) 119.4(2) yes . . .
C(1) C(2) C(7) 122.6(2) yes . . .
C(3) C(2) C(7) 118.0(2) yes . . .
C(2) C(3) C(4) 121.8(2) yes . . .
C(3) C(4) C(5) 119.1(3) yes . . .
C(4) C(5) C(6) 120.5(2) yes . . .
C(1) C(6) C(5) 120.6(2) yes . . .
C(1) C(6) C(16) 119.2(2) yes . . .
C(5) C(6) C(16) 120.2(2) yes . . .
C(2) C(7) C(8) 119.7(2) yes . . .
C(2) C(7) C(12) 120.6(2) yes . . .
C(8) C(7) C(12) 119.5(2) yes . . .
C(7) C(8) C(9) 119.2(2) yes . . .
C(7) C(8) C(13) 121.1(2) yes . . .
C(9) C(8) C(13) 119.7(2) yes . . .
C(8) C(9) C(10) 122.4(3) yes . . .
C(9) C(10) C(11) 117.6(2) yes . . .
C(9) C(10) C(14) 120.6(3) yes . . .
C(11) C(10) C(14) 121.7(2) yes . . .
C(10) C(11) C(12) 122.1(2) yes . . .
C(7) C(12) C(11) 119.2(3) yes . . .
C(7) C(12) C(15) 120.3(2) yes . . .
C(11) C(12) C(15) 120.5(2) yes . . .
Ni(1) C(16) C(6) 111.44(19) yes . . .
Ni(1) C(16) C(17) 71.30(19) yes . . .
Ni(1) C(16) C(21) 88.98(19) yes . . .
C(6) C(16) C(17) 119.5(2) yes . . .
C(6) C(16) C(21) 121.2(2) yes . . .
C(17) C(16) C(21) 119.3(2) yes . . .
Ni(1) C(17) C(16) 69.97(16) yes . . .
Ni(1) C(17) C(18) 88.2(2) yes . . .
Ni(1) C(17) C(22) 114.4(2) yes . . .
C(16) C(17) C(18) 118.6(2) yes . . .
C(16) C(17) C(22) 121.0(2) yes . . .
C(18) C(17) C(22) 120.4(2) yes . . .
C(17) C(18) C(19) 121.9(3) yes . . .
C(18) C(19) C(20) 118.8(2) yes . . .
C(18) C(19) C(23) 120.1(3) yes . . .
C(20) C(19) C(23) 121.1(2) yes . . .
C(19) C(20) C(21) 121.7(2) yes . . .
C(16) C(21) C(20) 119.7(2) yes . . .
C(16) C(21) C(24) 120.2(2) yes . . .
C(20) C(21) C(24) 120.1(2) yes . . .
P(1) C(25) C(26) 118.4(2) yes . . .
P(1) C(25) C(30) 123.03(19) yes . . .
C(26) C(25) C(30) 118.5(2) yes . . .
C(25) C(26) C(27) 120.2(3) yes . . .
C(26) C(27) C(28) 120.9(2) yes . . .
C(27) C(28) C(29) 119.4(2) yes . . .
C(28) C(29) C(30) 120.0(3) yes . . .
C(25) C(30) C(29) 120.9(2) yes . . .
P(1) C(31) C(32) 118.3(2) yes . . .
P(1) C(31) C(36) 123.5(2) yes . . .
C(32) C(31) C(36) 118.2(2) yes . . .
C(31) C(32) C(33) 120.4(3) yes . . .
C(32) C(33) C(34) 120.7(3) yes . . .
C(33) C(34) C(35) 119.4(3) yes . . .
C(34) C(35) C(36) 120.2(4) yes . . .
C(31) C(36) C(35) 121.0(3) yes . . .
P(1) C(37) C(38) 120.8(7) yes . . .
P(1) C(37) C(42) 120.5(8) yes . . .
P(1) C(37) C(43) 95(3) yes . . .
P(1) C(37) C(44) 130.8(8) yes . . .
P(1) C(37) C(48) 108.3(7) yes . . .
C(38) C(37) C(42) 118.4(10) yes . . .
C(38) C(37) C(43) 143(4) yes . . .
C(38) C(37) C(44) 14.4(7) yes . . .
C(38) C(37) C(48) 130.1(9) yes . . .
C(42) C(37) C(43) 29(3) yes . . .
C(42) C(37) C(44) 108.4(10) yes . . .
C(42) C(37) C(48) 12.5(4) yes . . .
C(43) C(37) C(44) 130(4) yes . . .
C(43) C(37) C(48) 22(3) yes . . .
C(44) C(37) C(48) 120.8(9) yes . . .
C(37) C(38) C(39) 121.8(8) yes . . .
C(37) C(38) C(43) 6.0(6) yes . . .
C(37) C(38) C(44) 53(2) yes . . .
C(37) C(38) C(45) 103.7(7) yes . . .
C(39) C(38) C(43) 116.0(8) yes . . .
C(39) C(38) C(44) 81(2) yes . . .
C(39) C(38) C(45) 18.4(4) yes . . .
C(43) C(38) C(44) 47(2) yes . . .
C(43) C(38) C(45) 97.8(7) yes . . .
C(44) C(38) C(45) 64(2) yes . . .
C(38) C(39) C(40) 118.8(7) yes . . .
C(38) C(39) C(44) 15.8(6) yes . . .
C(38) C(39) C(45) 100.7(16) yes . . .
C(40) C(39) C(44) 106.0(6) yes . . .
C(40) C(39) C(45) 22.1(13) yes . . .
C(44) C(39) C(45) 86.3(15) yes . . .
C(39) C(40) C(41) 121.2(7) yes . . .
C(39) C(40) C(45) 11.3(7) yes . . .
C(39) C(40) C(46) 143.0(18) yes . . .
C(41) C(40) C(45) 112.2(9) yes . . .
C(41) C(40) C(46) 23.3(14) yes . . .
C(45) C(40) C(46) 135.1(18) yes . . .
C(40) C(41) C(42) 118.6(5) yes . . .
C(40) C(41) C(46) 12.2(6) yes . . .
C(40) C(41) C(47) 162(2) yes . . .
C(40) C(41) C(48) 131.2(6) yes . . .
C(42) C(41) C(46) 130.4(8) yes . . .
C(42) C(41) C(47) 71.4(15) yes . . .
C(42) C(41) C(48) 13.1(3) yes . . .
C(46) C(41) C(47) 152(2) yes . . .
C(46) C(41) C(48) 142.7(8) yes . . .
C(47) C(41) C(48) 58.4(15) yes . . .
C(37) C(42) C(41) 121.1(7) yes . . .
C(37) C(42) C(43) 6.7(8) yes . . .
C(37) C(42) C(47) 139.9(8) yes . . .
C(37) C(42) C(48) 119.7(18) yes . . .
C(41) C(42) C(43) 126.9(8) yes . . .
C(41) C(42) C(47) 20.1(5) yes . . .
C(41) C(42) C(48) 117.2(16) yes . . .
C(43) C(42) C(47) 146.1(9) yes . . .
C(43) C(42) C(48) 114.8(18) yes . . .
C(47) C(42) C(48) 97.2(15) yes . . .
P(1) C(43) C(37) 76(3) yes . . .
P(1) C(43) C(38) 106.4(6) yes . . .
P(1) C(43) C(42) 134.3(10) yes . . .
P(1) C(43) C(44) 114.4(7) yes . . .
P(1) C(43) C(48) 118.8(9) yes . . .
C(37) C(43) C(38) 31(3) yes . . .
C(37) C(43) C(42) 144(4) yes . . .
C(37) C(43) C(44) 41(3) yes . . .
C(37) C(43) C(48) 154(4) yes . . .
C(38) C(43) C(42) 117.8(10) yes . . .
C(38) C(43) C(44) 11.4(6) yes . . .
C(38) C(43) C(48) 132.2(10) yes . . .
C(42) C(43) C(44) 111.0(10) yes . . .
C(42) C(43) C(48) 15.5(5) yes . . .
C(44) C(43) C(48) 126.3(10) yes . . .
C(37) C(44) C(38) 113(2) yes . . .
C(37) C(44) C(39) 140.5(9) yes . . .
C(37) C(44) C(43) 8.9(7) yes . . .
C(37) C(44) C(45) 123.3(8) yes . . .
C(38) C(44) C(39) 83(2) yes . . .
C(38) C(44) C(43) 121(2) yes . . .
C(38) C(44) C(45) 102(2) yes . . .
C(39) C(44) C(43) 134.3(8) yes . . .
C(39) C(44) C(45) 20.4(4) yes . . .
C(43) C(44) C(45) 115.8(7) yes . . .
C(38) C(45) C(39) 60.9(14) yes . . .
C(38) C(45) C(40) 144.0(10) yes . . .
C(38) C(45) C(44) 13.8(5) yes . . .
C(38) C(45) C(46) 129.1(8) yes . . .
C(39) C(45) C(40) 146.6(19) yes . . .
C(39) C(45) C(44) 73.4(14) yes . . .
C(39) C(45) C(46) 156(2) yes . . .
C(40) C(45) C(44) 135.2(9) yes . . .
C(40) C(45) C(46) 15.2(7) yes . . .
C(44) C(45) C(46) 120.0(8) yes . . .
C(40) C(46) C(41) 144(2) yes . . .
C(40) C(46) C(45) 29.7(12) yes . . .
C(40) C(46) C(47) 152.3(18) yes . . .
C(41) C(46) C(45) 115.2(10) yes . . .
C(41) C(46) C(47) 9.2(7) yes . . .
C(45) C(46) C(47) 122.7(9) yes . . .
C(41) C(47) C(42) 88.5(15) yes . . .
C(41) C(47) C(46) 18.6(15) yes . . .
C(41) C(47) C(48) 105.1(16) yes . . .
C(42) C(47) C(46) 103.9(7) yes . . .
C(42) C(47) C(48) 16.6(4) yes . . .
C(46) C(47) C(48) 120.3(7) yes . . .
C(37) C(48) C(41) 96.3(6) yes . . .
C(37) C(48) C(42) 47.8(14) yes . . .
C(37) C(48) C(43) 4.3(8) yes . . .
C(37) C(48) C(47) 112.3(7) yes . . .
C(41) C(48) C(42) 49.7(14) yes . . .
C(41) C(48) C(43) 98.7(7) yes . . .
C(41) C(48) C(47) 16.5(4) yes . . .
C(42) C(48) C(43) 49.6(14) yes . . .
C(42) C(48) C(47) 66.2(15) yes . . .
C(43) C(48) C(47) 115.0(8) yes . . .
C(2) C(3) H(3) 119.1 no . . .
C(4) C(3) H(3) 119.1 no . . .
C(3) C(4) H(4) 120.4 no . . .
C(5) C(4) H(4) 120.4 no . . .
C(4) C(5) H(5) 119.7 no . . .
C(6) C(5) H(5) 119.8 no . . .
C(8) C(9) H(9) 118.8 no . . .
C(10) C(9) H(9) 118.8 no . . .
C(10) C(11) H(11) 119.0 no . . .
C(12) C(11) H(11) 119.0 no . . .
C(8) C(13) H(13A) 109.5 no . . .
C(8) C(13) H(13B) 109.5 no . . .
C(8) C(13) H(13C) 109.5 no . . .
H(13A) C(13) H(13B) 109.5 no . . .
H(13A) C(13) H(13C) 109.5 no . . .
H(13B) C(13) H(13C) 109.5 no . . .
C(10) C(14) H(14A) 109.5 no . . .
C(10) C(14) H(14B) 109.5 no . . .
C(10) C(14) H(14C) 109.5 no . . .
H(14A) C(14) H(14B) 109.5 no . . .
H(14A) C(14) H(14C) 109.5 no . . .
H(14B) C(14) H(14C) 109.5 no . . .
C(12) C(15) H(15A) 109.5 no . . .
C(12) C(15) H(15B) 109.5 no . . .
C(12) C(15) H(15C) 109.5 no . . .
H(15A) C(15) H(15B) 109.5 no . . .
H(15A) C(15) H(15C) 109.5 no . . .
H(15B) C(15) H(15C) 109.5 no . . .
C(17) C(18) H(18) 119.0 no . . .
C(19) C(18) H(18) 119.0 no . . .
C(19) C(20) H(20) 119.2 no . . .
C(21) C(20) H(20) 119.2 no . . .
C(17) C(22) H(22A) 109.5 no . . .
C(17) C(22) H(22B) 109.5 no . . .
C(17) C(22) H(22C) 109.5 no . . .
H(22A) C(22) H(22B) 109.5 no . . .
H(22A) C(22) H(22C) 109.5 no . . .
H(22B) C(22) H(22C) 109.5 no . . .
C(19) C(23) H(23A) 109.5 no . . .
C(19) C(23) H(23B) 109.5 no . . .
C(19) C(23) H(23C) 109.5 no . . .
H(23A) C(23) H(23B) 109.5 no . . .
H(23A) C(23) H(23C) 109.5 no . . .
H(23B) C(23) H(23C) 109.5 no . . .
C(21) C(24) H(24A) 109.5 no . . .
C(21) C(24) H(24B) 109.5 no . . .
C(21) C(24) H(24C) 109.5 no . . .
H(24A) C(24) H(24B) 109.5 no . . .
H(24A) C(24) H(24C) 109.5 no . . .
H(24B) C(24) H(24C) 109.5 no . . .
C(25) C(26) H(26) 119.9 no . . .
C(27) C(26) H(26) 119.9 no . . .
C(26) C(27) H(27) 119.6 no . . .
C(28) C(27) H(27) 119.5 no . . .
C(27) C(28) H(28) 120.3 no . . .
C(29) C(28) H(28) 120.3 no . . .
C(28) C(29) H(29) 120.0 no . . .
C(30) C(29) H(29) 120.0 no . . .
C(25) C(30) H(30) 119.5 no . . .
C(29) C(30) H(30) 119.5 no . . .
C(31) C(32) H(32) 119.8 no . . .
C(33) C(32) H(32) 119.8 no . . .
C(32) C(33) H(33) 119.6 no . . .
C(34) C(33) H(33) 119.6 no . . .
C(33) C(34) H(34) 120.3 no . . .
C(35) C(34) H(34) 120.3 no . . .
C(34) C(35) H(35) 119.9 no . . .
C(36) C(35) H(35) 119.9 no . . .
C(31) C(36) H(36) 119.5 no . . .
C(35) C(36) H(36) 119.5 no . . .

loop_
_geom_bond_atom_site_label_1
_geom_bond_atom_site_label_2
_geom_bond_distance
_geom_bond_publ_flag
_geom_bond_site_symmetry_1
_geom_bond_site_symmetry_2
Ni(1) S(1) 2.2378(7) yes . .
Ni(1) P(1) 2.2034(9) yes . .
Ni(1) C(16) 2.129(3) yes . .
Ni(1) C(17) 2.147(2) yes . .
S(1) C(1) 1.756(3) yes . .
P(1) C(25) 1.823(2) yes . .
P(1) C(31) 1.826(2) yes . .
P(1) C(37) 1.821(12) yes . .
P(1) C(43) 1.868(13) yes . .
C(1) C(2) 1.406(3) yes . .
C(1) C(6) 1.404(3) yes . .
C(2) C(3) 1.392(4) yes . .
C(2) C(7) 1.493(3) yes . .
C(3) C(4) 1.378(4) yes . .
C(4) C(5) 1.385(3) yes . .
C(5) C(6) 1.391(4) yes . .
C(6) C(16) 1.482(3) yes . .
C(7) C(8) 1.397(4) yes . .
C(7) C(12) 1.398(3) yes . .
C(8) C(9) 1.387(4) yes . .
C(8) C(13) 1.509(4) yes . .
C(9) C(10) 1.382(4) yes . .
C(10) C(11) 1.381(5) yes . .
C(10) C(14) 1.505(4) yes . .
C(11) C(12) 1.391(4) yes . .
C(12) C(15) 1.493(4) yes . .
C(16) C(17) 1.418(4) yes . .
C(16) C(21) 1.419(3) yes . .
C(17) C(18) 1.404(4) yes . .
C(17) C(22) 1.490(3) yes . .
C(18) C(19) 1.392(4) yes . .
C(19) C(20) 1.382(4) yes . .
C(19) C(23) 1.504(4) yes . .
C(20) C(21) 1.391(3) yes . .
C(21) C(24) 1.496(4) yes . .
C(25) C(26) 1.393(3) yes . .
C(25) C(30) 1.389(5) yes . .
C(26) C(27) 1.378(4) yes . .
C(27) C(28) 1.375(5) yes . .
C(28) C(29) 1.383(4) yes . .
C(29) C(30) 1.378(4) yes . .
C(31) C(32) 1.382(4) yes . .
C(31) C(36) 1.392(5) yes . .
C(32) C(33) 1.380(4) yes . .
C(33) C(34) 1.376(6) yes . .
C(34) C(35) 1.370(5) yes . .
C(35) C(36) 1.377(4) yes . .
C(37) C(38) 1.403(14) yes . .
C(37) C(42) 1.424(11) yes . .
C(37) C(43) 0.285(15) yes . .
C(37) C(44) 1.210(15) yes . .
C(37) C(48) 1.670(12) yes . .
C(38) C(39) 1.390(13) yes . .
C(38) C(43) 1.639(14) yes . .
C(38) C(44) 0.380(14) yes . .
C(38) C(45) 1.563(14) yes . .
C(39) C(40) 1.415(10) yes . .
C(39) C(44) 1.382(12) yes . .
C(39) C(45) 0.502(11) yes . .
C(40) C(41) 1.408(11) yes . .
C(40) C(45) 0.969(11) yes . .
C(40) C(46) 0.514(12) yes . .
C(41) C(42) 1.403(10) yes . .
C(41) C(46) 0.957(13) yes . .
C(41) C(47) 0.482(12) yes . .
C(41) C(48) 1.636(12) yes . .
C(42) C(43) 1.182(12) yes . .
C(42) C(47) 1.331(12) yes . .
C(42) C(48) 0.416(11) yes . .
C(43) C(44) 1.409(15) yes . .
C(43) C(48) 1.409(13) yes . .
C(44) C(45) 1.439(13) yes . .
C(45) C(46) 1.381(11) yes . .
C(46) C(47) 1.401(14) yes . .
C(47) C(48) 1.443(14) yes . .

loop_
_geom_contact_atom_site_label_1
_geom_contact_atom_site_label_2
_geom_contact_distance
_geom_contact_publ_flag
_geom_contact_site_symmetry_1
_geom_contact_site_symmetry_2
C(9) C(13) 3.594(4) ? . 2_765
C(9) C(29) 3.513(4) ? . 2_766
C(9) C(30) 3.557(5) ? . 2_766
C(13) C(9) 3.594(4) ? . 2_765
C(14) C(14) 3.360(4) ? . 2_865
C(15) C(20) 3.593(4) ? . 2_756
C(15) C(32) 3.398(4) ? . 2_756
C(20) C(15) 3.593(4) ? . 2_756
C(22) C(38) 3.579(12) ? . 2_666
C(29) C(9) 3.513(4) ? . 2_766
C(30) C(9) 3.557(5) ? . 2_766
C(32) C(15) 3.398(4) ? . 2_756
C(38) C(22) 3.579(12) ? . 2_666
Ni(1) H(18) 3.136 ? . .
Ni(1) H(26) 2.950 ? . .
Ni(1) H(32) 2.961 ? . .
Ni(1) H(22B) 3.034 ? . .
Ni(1) H(22C) 3.375 ? . .
Ni(1) H(24B) 3.440 ? . .
S(1) H(26) 2.828 ? . .
S(1) H(28) 3.383 ? . 2_766
S(1) H(29) 3.536 ? . 2_766
S(1) H(32) 3.046 ? . .
S(1) H(13A) 3.152 ? . .
S(1) H(22B) 3.494 ? . .
S(1) H(24A) 3.412 ? . 2_756
S(1) H(24B) 3.159 ? . .
S(1) H(24B) 3.409 ? . 2_756
P(1) H(26) 2.844 ? . .
P(1) H(30) 2.939 ? . .
P(1) H(32) 2.830 ? . .
P(1) H(36) 2.951 ? . .
C(1) H(3) 3.270 ? . .
C(1) H(5) 3.282 ? . .
C(1) H(13A) 3.192 ? . .
C(1) H(13B) 3.187 ? . .
C(1) H(15C) 3.305 ? . .
C(1) H(22B) 2.982 ? . .
C(1) H(24B) 2.969 ? . .
C(2) H(3) 2.031 ? . .
C(2) H(4) 3.276 ? . .
C(2) H(33) 3.522 ? . 2_756
C(2) H(13A) 3.112 ? . .
C(2) H(13B) 2.630 ? . .
C(2) H(15B) 2.777 ? . .
C(2) H(15C) 2.919 ? . .
C(3) H(3) 0.950 ? . .
C(3) H(4) 2.032 ? . .
C(3) H(5) 3.241 ? . .
C(3) H(9) 3.076 ? . 2_765
C(3) H(33) 3.159 ? . 2_756
C(3) H(35) 3.521 ? . 1_554
C(3) H(36) 3.583 ? . 1_554
C(3) H(13B) 3.015 ? . .
C(3) H(14C) 3.507 ? . 2_765
C(3) H(15B) 2.895 ? . .
C(4) H(3) 2.019 ? . .
C(4) H(4) 0.950 ? . .
C(4) H(5) 2.031 ? . .
C(4) H(33) 2.922 ? . 2_756
C(4) H(14A) 3.218 ? . 1_455
C(4) H(14C) 3.452 ? . 2_765
C(4) H(23A) 3.339 ? . 2_656
C(5) H(3) 3.238 ? . .
C(5) H(4) 2.038 ? . .
C(5) H(5) 0.950 ? . .
C(5) H(20) 3.580 ? . 2_656
C(5) H(33) 3.041 ? . 2_756
C(5) H(14A) 3.117 ? . 1_455
C(5) H(22A) 3.173 ? . .
C(5) H(22B) 3.194 ? . .
C(5) H(23A) 2.833 ? . 2_656
C(5) H(24C) 3.273 ? . .
C(6) H(4) 3.269 ? . .
C(6) H(5) 2.037 ? . .
C(6) H(33) 3.369 ? . 2_756
C(6) H(22A) 3.107 ? . .
C(6) H(22B) 2.619 ? . .
C(6) H(23A) 3.597 ? . 2_656
C(6) H(24B) 2.800 ? . .
C(6) H(24C) 2.946 ? . .
C(7) H(3) 2.602 ? . .
C(7) H(9) 3.254 ? . .
C(7) H(11) 3.260 ? . .
C(7) H(29) 3.432 ? . 2_766
C(7) H(13A) 2.886 ? . .
C(7) H(13B) 2.683 ? . .
C(7) H(13C) 3.306 ? . .
C(7) H(15A) 3.304 ? . .
C(7) H(15B) 2.735 ? . .
C(7) H(15C) 2.769 ? . .
C(8) H(3) 3.392 ? . .
C(8) H(9) 2.024 ? . .
C(8) H(29) 3.059 ? . 2_766
C(8) H(13A) 2.055 ? . .
C(8) H(13B) 2.055 ? . .
C(8) H(13C) 2.055 ? . .
C(8) H(13C) 3.595 ? . 2_765
C(9) H(3) 3.244 ? . 2_765
C(9) H(9) 0.950 ? . .
C(9) H(11) 3.223 ? . .
C(9) H(29) 2.887 ? . 2_766
C(9) H(30) 2.981 ? . 2_766
C(9) H(36) 3.524 ? . 2_766
C(9) H(13A) 3.031 ? . .
C(9) H(13B) 3.207 ? . .
C(9) H(13B) 3.081 ? . 2_765
C(9) H(13C) 2.557 ? . .
C(9) H(13C) 3.510 ? . 2_765
C(9) H(14A) 3.289 ? . .
C(9) H(14B) 2.671 ? . .
C(9) H(14C) 2.853 ? . .
C(10) H(9) 2.020 ? . .
C(10) H(11) 2.020 ? . .
C(10) H(29) 3.103 ? . 2_766
C(10) H(30) 3.440 ? . 2_766
C(10) H(13B) 3.088 ? . 2_765
C(10) H(13C) 3.546 ? . 2_765
C(10) H(14A) 2.051 ? . .
C(10) H(14B) 2.051 ? . .
C(10) H(14C) 2.051 ? . .
C(10) H(22A) 3.467 ? . 1_655
C(11) H(9) 3.222 ? . .
C(11) H(11) 0.950 ? . .
C(11) H(20) 3.252 ? . 2_756
C(11) H(29) 3.412 ? . 2_766
C(11) H(14A) 2.589 ? . .
C(11) H(14B) 3.220 ? . .
C(11) H(14C) 3.043 ? . .
C(11) H(15A) 2.541 ? . .
C(11) H(15B) 3.144 ? . .
C(11) H(15C) 3.108 ? . .
C(12) H(3) 3.190 ? . .
C(12) H(11) 2.029 ? . .
C(12) H(20) 3.449 ? . 2_756
C(12) H(29) 3.590 ? . 2_766
C(12) H(35) 3.437 ? . 1_554
C(12) H(15A) 2.041 ? . .
C(12) H(15B) 2.041 ? . .
C(12) H(15C) 2.041 ? . .
C(12) H(24A) 3.448 ? . 2_756
C(13) H(9) 2.637 ? . .
C(13) H(26) 3.465 ? . .
C(13) H(27) 3.560 ? . .
C(13) H(13A) 0.980 ? . .
C(13) H(13B) 0.980 ? . .
C(13) H(13C) 0.980 ? . .
C(13) H(14C) 3.598 ? . 2_765
C(14) H(9) 2.648 ? . .
C(14) H(11) 2.672 ? . .
C(14) H(30) 3.567 ? . 2_766
C(14) H(13B) 3.313 ? . 2_765
C(14) H(14A) 0.980 ? . .
C(14) H(14A) 3.188 ? . 2_865
C(14) H(14B) 0.980 ? . .
C(14) H(14B) 3.377 ? . 2_865
C(14) H(14C) 0.980 ? . .
C(14) H(14C) 2.964 ? . 2_865
C(14) H(22A) 3.080 ? . 1_655
C(15) H(3) 3.426 ? . .
C(15) H(11) 2.648 ? . .
C(15) H(20) 3.117 ? . 2_756
C(15) H(32) 3.105 ? . 2_756
C(15) H(35) 3.243 ? . 1_554
C(15) H(15A) 0.980 ? . .
C(15) H(15B) 0.980 ? . .
C(15) H(15C) 0.980 ? . .
C(15) H(24A) 3.433 ? . 2_756
C(16) H(5) 2.647 ? . .
C(16) H(18) 3.282 ? . .
C(16) H(20) 3.284 ? . .
C(16) H(22A) 2.896 ? . .
C(16) H(22B) 2.668 ? . .
C(16) H(22C) 3.307 ? . .
C(16) H(24A) 3.322 ? . .
C(16) H(24B) 2.723 ? . .
C(16) H(24C) 2.814 ? . .
C(17) H(5) 3.288 ? . .
C(17) H(18) 2.042 ? . .
C(17) H(22A) 2.038 ? . .
C(17) H(22B) 2.038 ? . .
C(17) H(22C) 2.038 ? . .
C(18) H(18) 0.950 ? . .
C(18) H(20) 3.245 ? . .
C(18) H(22A) 2.999 ? . .
C(18) H(22B) 3.238 ? . .
C(18) H(22C) 2.577 ? . .
C(18) H(23A) 3.060 ? . .
C(18) H(23B) 2.555 ? . .
C(18) H(23C) 3.195 ? . .
C(18) H(24C) 3.407 ? . 2_656
C(19) H(5) 3.553 ? . 2_656
C(19) H(18) 2.031 ? . .
C(19) H(20) 2.023 ? . .
C(19) H(23A) 2.051 ? . .
C(19) H(23B) 2.051 ? . .
C(19) H(23C) 2.051 ? . .
C(19) H(24C) 3.070 ? . 2_656
C(20) H(5) 3.312 ? . 2_656
C(20) H(18) 3.243 ? . .
C(20) H(20) 0.950 ? . .
C(20) H(15A) 3.076 ? . 2_756
C(20) H(15C) 3.288 ? . 2_756
C(20) H(23A) 2.851 ? . .
C(20) H(23B) 3.294 ? . .
C(20) H(23C) 2.685 ? . .
C(20) H(24A) 2.540 ? . .
C(20) H(24B) 3.164 ? . .
C(20) H(24C) 3.083 ? . .
C(20) H(24C) 3.589 ? . 2_656
C(21) H(5) 3.448 ? . .
C(21) H(20) 2.031 ? . .
C(21) H(15C) 3.458 ? . 2_756
C(21) H(24A) 2.043 ? . .
C(21) H(24B) 2.043 ? . .
C(21) H(24C) 2.043 ? . .
C(22) H(5) 3.444 ? . .
C(22) H(18) 2.660 ? . .
C(22) H(14B) 3.475 ? . 1_455
C(22) H(22A) 0.980 ? . .
C(22) H(22B) 0.980 ? . .
C(22) H(22C) 0.980 ? . .
C(23) H(5) 3.110 ? . 2_656
C(23) H(18) 2.650 ? . .
C(23) H(20) 2.662 ? . .
C(23) H(33) 3.324 ? . 1_455
C(23) H(34) 3.327 ? . 1_455
C(23) H(23A) 0.980 ? . .
C(23) H(23B) 0.980 ? . .
C(23) H(23C) 0.980 ? . .
C(23) H(24C) 3.154 ? . 2_656
C(24) H(20) 2.646 ? . .
C(24) H(28) 3.354 ? . 1_545
C(24) H(32) 3.442 ? . 2_756
C(24) H(33) 3.361 ? . 2_756
C(24) H(15C) 3.302 ? . 2_756
C(24) H(23A) 3.456 ? . 2_656
C(24) H(24A) 0.980 ? . .
C(24) H(24B) 0.980 ? . .
C(24) H(24C) 0.980 ? . .
C(25) H(26) 2.040 ? . .
C(25) H(27) 3.257 ? . .
C(25) H(29) 3.263 ? . .
C(25) H(30) 2.033 ? . .
C(25) H(36) 3.171 ? . .
C(25) H(22C) 3.528 ? . 2_666
C(26) H(26) 0.950 ? . .
C(26) H(27) 2.023 ? . .
C(26) H(28) 3.252 ? . .
C(26) H(30) 3.250 ? . .
C(26) H(13A) 3.202 ? . .
C(27) H(18) 3.388 ? . 2_666
C(27) H(26) 2.027 ? . .
C(27) H(27) 0.950 ? . .
C(27) H(28) 2.027 ? . .
C(27) H(29) 3.240 ? . .
C(27) H(13A) 3.374 ? . .
C(28) H(18) 3.106 ? . 2_666
C(28) H(26) 3.249 ? . .
C(28) H(27) 2.020 ? . .
C(28) H(28) 0.950 ? . .
C(28) H(29) 2.032 ? . .
C(28) H(30) 3.247 ? . .
C(29) H(18) 3.456 ? . 2_666
C(29) H(27) 3.239 ? . .
C(29) H(28) 2.035 ? . .
C(29) H(29) 0.950 ? . .
C(29) H(30) 2.023 ? . .
C(29) H(22A) 3.219 ? . 2_666
C(29) H(22C) 3.292 ? . 2_666
C(30) H(9) 3.300 ? . 2_766
C(30) H(26) 3.252 ? . .
C(30) H(28) 3.251 ? . .
C(30) H(29) 2.027 ? . .
C(30) H(30) 0.950 ? . .
C(30) H(36) 2.851 ? . .
C(30) H(22A) 3.311 ? . 2_666
C(30) H(22C) 3.108 ? . 2_666
C(31) H(27) 3.352 ? . 2_766
C(31) H(28) 3.297 ? . 2_766
C(31) H(30) 3.362 ? . .
C(31) H(32) 2.029 ? . .
C(31) H(33) 3.252 ? . .
C(31) H(35) 3.265 ? . .
C(31) H(36) 2.035 ? . .
C(32) H(28) 2.934 ? . 2_766
C(32) H(32) 0.950 ? . .
C(32) H(33) 2.026 ? . .
C(32) H(34) 3.253 ? . .
C(32) H(36) 3.240 ? . .
C(32) H(15B) 3.009 ? . 2_756
C(32) H(15C) 3.045 ? . 2_756
C(32) H(24B) 3.526 ? . 2_756
C(32) H(24C) 3.550 ? . 2_756
C(33) H(28) 3.342 ? . 2_766
C(33) H(32) 2.028 ? . .
C(33) H(33) 0.950 ? . .
C(33) H(34) 2.028 ? . .
C(33) H(35) 3.231 ? . .
C(33) H(15B) 3.017 ? . 2_756
C(33) H(15C) 3.524 ? . 2_756
C(33) H(23A) 2.997 ? . 1_655
C(33) H(23B) 3.506 ? . 1_655
C(33) H(24C) 3.259 ? . 2_756
C(34) H(32) 3.250 ? . .
C(34) H(33) 2.022 ? . .
C(34) H(34) 0.950 ? . .
C(34) H(35) 2.019 ? . .
C(34) H(36) 3.235 ? . .
C(34) H(23A) 3.249 ? . 1_655
C(34) H(23B) 3.277 ? . 1_655
C(35) H(3) 3.276 ? . 1_556
C(35) H(27) 3.356 ? . 2_766
C(35) H(33) 3.228 ? . .
C(35) H(34) 2.023 ? . .
C(35) H(35) 0.950 ? . .
C(35) H(36) 2.021 ? . .
C(35) H(13C) 3.367 ? . 2_766
C(35) H(15B) 3.317 ? . 1_556
C(36) H(3) 3.269 ? . 1_556
C(36) H(9) 3.552 ? . 2_766
C(36) H(27) 3.144 ? . 2_766
C(36) H(30) 3.047 ? . .
C(36) H(32) 3.243 ? . .
C(36) H(34) 3.241 ? . .
C(36) H(35) 2.026 ? . .
C(36) H(36) 0.950 ? . .
C(36) H(13C) 3.506 ? . 2_766
C(37) H(18) 3.339 ? . .
C(37) H(30) 2.882 ? . .
C(37) H(36) 3.154 ? . .
C(37) H(23B) 3.278 ? . .
C(38) H(18) 2.835 ? . .
C(38) H(30) 3.198 ? . .
C(38) H(22B) 3.502 ? . 2_666
C(38) H(22C) 2.924 ? . 2_666
C(38) H(23B) 3.117 ? . .
C(39) H(18) 3.398 ? . .
C(39) H(27) 3.444 ? . 2_666
C(39) H(22B) 3.252 ? . 2_666
C(39) H(22C) 3.346 ? . 2_666
C(39) H(23B) 3.016 ? . .
C(40) H(4) 3.527 ? . 1_556
C(40) H(11) 3.359 ? . 1_456
C(40) H(23B) 3.007 ? . .
C(41) H(4) 2.771 ? . 1_556
C(41) H(23B) 3.105 ? . .
C(41) H(23C) 3.259 ? . .
C(42) H(4) 3.110 ? . 1_556
C(42) H(36) 3.194 ? . .
C(42) H(23B) 3.240 ? . .
C(42) H(23C) 3.163 ? . .
C(43) H(18) 3.552 ? . .
C(43) H(30) 2.913 ? . .
C(43) H(36) 2.988 ? . .
C(43) H(23B) 3.341 ? . .
C(43) H(23C) 3.569 ? . .
C(44) H(18) 3.145 ? . .
C(44) H(30) 3.006 ? . .
C(44) H(22B) 3.573 ? . 2_666
C(44) H(22C) 3.046 ? . 2_666
C(44) H(23B) 3.218 ? . .
C(45) H(22B) 3.566 ? . 2_666
C(45) H(23B) 3.006 ? . .
C(46) H(4) 3.236 ? . 1_556
C(46) H(11) 3.277 ? . 1_456
C(46) H(23B) 2.991 ? . .
C(46) H(23C) 3.564 ? . .
C(47) H(4) 2.751 ? . 1_556
C(47) H(34) 3.333 ? . 2_757
C(47) H(23B) 3.184 ? . .
C(47) H(23C) 3.095 ? . .
C(47) H(23C) 3.402 ? . 2_657
C(48) H(4) 3.167 ? . 1_556
C(48) H(34) 3.321 ? . 2_757
C(48) H(36) 3.132 ? . .
C(48) H(15A) 3.536 ? . 2_756
C(48) H(23B) 3.383 ? . .
C(48) H(23C) 3.104 ? . .
H(3) C(1) 3.270 ? . .
H(3) C(2) 2.031 ? . .
H(3) C(3) 0.950 ? . .
H(3) C(4) 2.019 ? . .
H(3) C(5) 3.238 ? . .
H(3) C(7) 2.602 ? . .
H(3) C(8) 3.392 ? . .
H(3) C(9) 3.244 ? . 2_765
H(3) C(12) 3.190 ? . .
H(3) C(15) 3.426 ? . .
H(3) C(35) 3.276 ? . 1_554
H(3) C(36) 3.269 ? . 1_554
H(3) H(4) 2.322 ? . .
H(3) H(9) 2.417 ? . 2_765
H(3) H(33) 3.592 ? . 2_756
H(3) H(35) 2.739 ? . 1_554
H(3) H(36) 2.715 ? . 1_554
H(3) H(13B) 3.253 ? . .
H(3) H(13C) 3.262 ? . 2_765
H(3) H(15B) 2.801 ? . .
H(4) C(2) 3.276 ? . .
H(4) C(3) 2.032 ? . .
H(4) C(4) 0.950 ? . .
H(4) C(5) 2.038 ? . .
H(4) C(6) 3.269 ? . .
H(4) C(40) 3.527 ? . 1_554
H(4) C(41) 2.771 ? . 1_554
H(4) C(42) 3.110 ? . 1_554
H(4) C(46) 3.236 ? . 1_554
H(4) C(47) 2.751 ? . 1_554
H(4) C(48) 3.167 ? . 1_554
H(4) H(3) 2.322 ? . .
H(4) H(5) 2.337 ? . .
H(4) H(33) 3.252 ? . 2_756
H(4) H(34) 3.589 ? . 2_756
H(4) H(14A) 3.066 ? . 1_455
H(4) H(14B) 3.438 ? . 2_765
H(4) H(14C) 3.513 ? . 2_765
H(4) H(23A) 3.358 ? . 2_656
H(5) C(1) 3.282 ? . .
H(5) C(3) 3.241 ? . .
H(5) C(4) 2.031 ? . .
H(5) C(5) 0.950 ? . .
H(5) C(6) 2.037 ? . .
H(5) C(16) 2.647 ? . .
H(5) C(17) 3.288 ? . .
H(5) C(19) 3.553 ? . 2_656
H(5) C(20) 3.312 ? . 2_656
H(5) C(21) 3.448 ? . .
H(5) C(22) 3.444 ? . .
H(5) C(23) 3.110 ? . 2_656
H(5) H(4) 2.337 ? . .
H(5) H(11) 2.862 ? . 1_455
H(5) H(20) 2.686 ? . 2_656
H(5) H(33) 3.441 ? . 2_756
H(5) H(14A) 2.865 ? . 1_455
H(5) H(22A) 3.017 ? . .
H(5) H(22B) 3.495 ? . .
H(5) H(23A) 2.460 ? . 2_656
H(5) H(23C) 3.091 ? . 2_656
H(5) H(24C) 3.316 ? . .
H(9) C(3) 3.076 ? . 2_765
H(9) C(7) 3.254 ? . .
H(9) C(8) 2.024 ? . .
H(9) C(9) 0.950 ? . .
H(9) C(10) 2.020 ? . .
H(9) C(11) 3.222 ? . .
H(9) C(13) 2.637 ? . .
H(9) C(14) 2.648 ? . .
H(9) C(30) 3.300 ? . 2_766
H(9) C(36) 3.552 ? . 2_766
H(9) H(3) 2.417 ? . 2_765
H(9) H(29) 3.212 ? . 2_766
H(9) H(30) 2.578 ? . 2_766
H(9) H(36) 2.677 ? . 2_766
H(9) H(13A) 3.148 ? . .
H(9) H(13B) 3.423 ? . .
H(9) H(13B) 3.163 ? . 2_765
H(9) H(13C) 2.335 ? . .
H(9) H(14A) 3.558 ? . .
H(9) H(14B) 2.533 ? . .
H(9) H(14C) 2.868 ? . .
H(11) C(7) 3.260 ? . .
H(11) C(9) 3.223 ? . .
H(11) C(10) 2.020 ? . .
H(11) C(11) 0.950 ? . .
H(11) C(12) 2.029 ? . .
H(11) C(14) 2.672 ? . .
H(11) C(15) 2.648 ? . .
H(11) C(40) 3.359 ? . 1_654
H(11) C(46) 3.277 ? . 1_654
H(11) H(5) 2.862 ? . 1_655
H(11) H(20) 2.766 ? . 2_756
H(11) H(14A) 2.385 ? . .
H(11) H(14B) 3.449 ? . .
H(11) H(14C) 3.190 ? . .
H(11) H(15A) 2.317 ? . .
H(11) H(15B) 3.340 ? . .
H(11) H(15C) 3.278 ? . .
H(11) H(23C) 3.349 ? . 2_756
H(18) Ni(1) 3.136 ? . .
H(18) C(16) 3.282 ? . .
H(18) C(17) 2.042 ? . .
H(18) C(18) 0.950 ? . .
H(18) C(19) 2.031 ? . .
H(18) C(20) 3.243 ? . .
H(18) C(22) 2.660 ? . .
H(18) C(23) 2.650 ? . .
H(18) C(27) 3.388 ? . 2_666
H(18) C(28) 3.106 ? . 2_666
H(18) C(29) 3.456 ? . 2_666
H(18) C(37) 3.339 ? . .
H(18) C(38) 2.835 ? . .
H(18) C(39) 3.398 ? . .
H(18) C(43) 3.552 ? . .
H(18) C(44) 3.145 ? . .
H(18) H(28) 3.213 ? . 2_666
H(18) H(22A) 3.130 ? . .
H(18) H(22B) 3.470 ? . .
H(18) H(22C) 2.375 ? . .
H(18) H(23A) 3.196 ? . .
H(18) H(23B) 2.336 ? . .
H(18) H(23C) 3.410 ? . .
H(18) H(24C) 3.587 ? . 2_656
H(20) C(5) 3.580 ? . 2_656
H(20) C(11) 3.252 ? . 2_756
H(20) C(12) 3.449 ? . 2_756
H(20) C(15) 3.117 ? . 2_756
H(20) C(16) 3.284 ? . .
H(20) C(18) 3.245 ? . .
H(20) C(19) 2.023 ? . .
H(20) C(20) 0.950 ? . .
H(20) C(21) 2.031 ? . .
H(20) C(23) 2.662 ? . .
H(20) C(24) 2.646 ? . .
H(20) H(5) 2.686 ? . 2_656
H(20) H(11) 2.766 ? . 2_756
H(20) H(15A) 2.612 ? . 2_756
H(20) H(15C) 2.986 ? . 2_756
H(20) H(23A) 2.849 ? . .
H(20) H(23B) 3.578 ? . .
H(20) H(23C) 2.577 ? . .
H(20) H(24A) 2.320 ? . .
H(20) H(24B) 3.374 ? . .
H(20) H(24C) 3.235 ? . .
H(26) Ni(1) 2.950 ? . .
H(26) S(1) 2.828 ? . .
H(26) P(1) 2.844 ? . .
H(26) C(13) 3.465 ? . .
H(26) C(25) 2.040 ? . .
H(26) C(26) 0.950 ? . .
H(26) C(27) 2.027 ? . .
H(26) C(28) 3.249 ? . .
H(26) C(30) 3.252 ? . .
H(26) H(27) 2.320 ? . .
H(26) H(13A) 2.487 ? . .
H(26) H(22B) 3.097 ? . .
H(27) C(13) 3.560 ? . .
H(27) C(25) 3.257 ? . .
H(27) C(26) 2.023 ? . .
H(27) C(27) 0.950 ? . .
H(27) C(28) 2.020 ? . .
H(27) C(29) 3.239 ? . .
H(27) C(31) 3.352 ? . 2_766
H(27) C(35) 3.356 ? . 2_766
H(27) C(36) 3.144 ? . 2_766
H(27) C(39) 3.444 ? . 2_666
H(27) H(26) 2.320 ? . .
H(27) H(28) 2.322 ? . .
H(27) H(36) 3.401 ? . 2_766
H(27) H(13A) 2.839 ? . .
H(27) H(13C) 3.397 ? . .
H(28) S(1) 3.383 ? . 2_766
H(28) C(24) 3.354 ? . 1_565
H(28) C(26) 3.252 ? . .
H(28) C(27) 2.027 ? . .
H(28) C(28) 0.950 ? . .
H(28) C(29) 2.035 ? . .
H(28) C(30) 3.251 ? . .
H(28) C(31) 3.297 ? . 2_766
H(28) C(32) 2.934 ? . 2_766
H(28) C(33) 3.342 ? . 2_766
H(28) H(18) 3.213 ? . 2_666
H(28) H(27) 2.322 ? . .
H(28) H(29) 2.337 ? . .
H(28) H(32) 2.969 ? . 2_766
H(28) H(24A) 3.040 ? . 1_565
H(28) H(24B) 3.575 ? . 1_565
H(28) H(24C) 2.938 ? . 1_565
H(29) S(1) 3.536 ? . 2_766
H(29) C(7) 3.432 ? . 2_766
H(29) C(8) 3.059 ? . 2_766
H(29) C(9) 2.887 ? . 2_766
H(29) C(10) 3.103 ? . 2_766
H(29) C(11) 3.412 ? . 2_766
H(29) C(12) 3.590 ? . 2_766
H(29) C(25) 3.263 ? . .
H(29) C(27) 3.240 ? . .
H(29) C(28) 2.032 ? . .
H(29) C(29) 0.950 ? . .
H(29) C(30) 2.027 ? . .
H(29) H(9) 3.212 ? . 2_766
H(29) H(28) 2.337 ? . .
H(29) H(30) 2.321 ? . .
H(29) H(13A) 3.476 ? . 2_766
H(29) H(22A) 3.028 ? . 2_666
H(29) H(22C) 3.551 ? . 2_666
H(29) H(24A) 3.022 ? . 1_565
H(30) P(1) 2.939 ? . .
H(30) C(9) 2.981 ? . 2_766
H(30) C(10) 3.440 ? . 2_766
H(30) C(14) 3.567 ? . 2_766
H(30) C(25) 2.033 ? . .
H(30) C(26) 3.250 ? . .
H(30) C(28) 3.247 ? . .
H(30) C(29) 2.023 ? . .
H(30) C(30) 0.950 ? . .
H(30) C(31) 3.362 ? . .
H(30) C(36) 3.047 ? . .
H(30) C(37) 2.882 ? . .
H(30) C(38) 3.198 ? . .
H(30) C(43) 2.913 ? . .
H(30) C(44) 3.006 ? . .
H(30) H(9) 2.578 ? . 2_766
H(30) H(29) 2.321 ? . .
H(30) H(36) 2.299 ? . .
H(30) H(14B) 2.842 ? . 2_766
H(30) H(22A) 3.167 ? . 2_666
H(30) H(22C) 3.236 ? . 2_666
H(32) Ni(1) 2.961 ? . .
H(32) S(1) 3.046 ? . .
H(32) P(1) 2.830 ? . .
H(32) C(15) 3.105 ? . 2_756
H(32) C(24) 3.442 ? . 2_756
H(32) C(31) 2.029 ? . .
H(32) C(32) 0.950 ? . .
H(32) C(33) 2.028 ? . .
H(32) C(34) 3.250 ? . .
H(32) C(36) 3.243 ? . .
H(32) H(28) 2.969 ? . 2_766
H(32) H(33) 2.322 ? . .
H(32) H(15A) 3.393 ? . 2_756
H(32) H(15B) 2.966 ? . 2_756
H(32) H(15C) 2.512 ? . 2_756
H(32) H(24B) 2.859 ? . 2_756
H(32) H(24C) 3.260 ? . 2_756
H(33) C(2) 3.522 ? . 2_756
H(33) C(3) 3.159 ? . 2_756
H(33) C(4) 2.922 ? . 2_756
H(33) C(5) 3.041 ? . 2_756
H(33) C(6) 3.369 ? . 2_756
H(33) C(23) 3.324 ? . 1_655
H(33) C(24) 3.361 ? . 2_756
H(33) C(31) 3.252 ? . .
H(33) C(32) 2.026 ? . .
H(33) C(33) 0.950 ? . .
H(33) C(34) 2.022 ? . .
H(33) C(35) 3.228 ? . .
H(33) H(3) 3.592 ? . 2_756
H(33) H(4) 3.252 ? . 2_756
H(33) H(5) 3.441 ? . 2_756
H(33) H(32) 2.322 ? . .
H(33) H(34) 2.325 ? . .
H(33) H(15B) 2.968 ? . 2_756
H(33) H(15C) 3.397 ? . 2_756
H(33) H(23A) 2.464 ? . 1_655
H(33) H(23B) 3.388 ? . 1_655
H(33) H(24B) 3.133 ? . 2_756
H(33) H(24C) 2.705 ? . 2_756
H(34) C(23) 3.327 ? . 1_655
H(34) C(32) 3.253 ? . .
H(34) C(33) 2.028 ? . .
H(34) C(34) 0.950 ? . .
H(34) C(35) 2.023 ? . .
H(34) C(36) 3.241 ? . .
H(34) C(47) 3.333 ? . 2_757
H(34) C(48) 3.321 ? . 2_757
H(34) H(4) 3.589 ? . 2_756
H(34) H(33) 2.325 ? . .
H(34) H(35) 2.323 ? . .
H(34) H(23A) 2.964 ? . 1_655
H(34) H(23B) 2.986 ? . 1_655
H(34) H(23C) 3.514 ? . 1_655
H(35) C(3) 3.521 ? . 1_556
H(35) C(12) 3.437 ? . 1_556
H(35) C(15) 3.243 ? . 1_556
H(35) C(31) 3.265 ? . .
H(35) C(33) 3.231 ? . .
H(35) C(34) 2.019 ? . .
H(35) C(35) 0.950 ? . .
H(35) C(36) 2.026 ? . .
H(35) H(3) 2.739 ? . 1_556
H(35) H(34) 2.323 ? . .
H(35) H(36) 2.318 ? . .
H(35) H(13C) 2.835 ? . 2_766
H(35) H(15A) 3.382 ? . 1_556
H(35) H(15B) 2.577 ? . 1_556
H(36) P(1) 2.951 ? . .
H(36) C(3) 3.583 ? . 1_556
H(36) C(9) 3.524 ? . 2_766
H(36) C(25) 3.171 ? . .
H(36) C(30) 2.851 ? . .
H(36) C(31) 2.035 ? . .
H(36) C(32) 3.240 ? . .
H(36) C(34) 3.235 ? . .
H(36) C(35) 2.021 ? . .
H(36) C(36) 0.950 ? . .
H(36) C(37) 3.154 ? . .
H(36) C(42) 3.194 ? . .
H(36) C(43) 2.988 ? . .
H(36) C(48) 3.132 ? . .
H(36) H(3) 2.715 ? . 1_556
H(36) H(9) 2.677 ? . 2_766
H(36) H(27) 3.401 ? . 2_766
H(36) H(30) 2.299 ? . .
H(36) H(35) 2.318 ? . .
H(36) H(13C) 3.109 ? . 2_766
H(13A) S(1) 3.152 ? . .
H(13A) C(1) 3.192 ? . .
H(13A) C(2) 3.112 ? . .
H(13A) C(7) 2.886 ? . .
H(13A) C(8) 2.055 ? . .
H(13A) C(9) 3.031 ? . .
H(13A) C(13) 0.980 ? . .
H(13A) C(26) 3.202 ? . .
H(13A) C(27) 3.374 ? . .
H(13A) H(9) 3.148 ? . .
H(13A) H(26) 2.487 ? . .
H(13A) H(27) 2.839 ? . .
H(13A) H(29) 3.476 ? . 2_766
H(13A) H(13B) 1.600 ? . .
H(13A) H(13C) 1.600 ? . .
H(13A) H(22B) 3.291 ? . .
H(13B) C(1) 3.187 ? . .
H(13B) C(2) 2.630 ? . .
H(13B) C(3) 3.015 ? . .
H(13B) C(7) 2.683 ? . .
H(13B) C(8) 2.055 ? . .
H(13B) C(9) 3.207 ? . .
H(13B) C(9) 3.081 ? . 2_765
H(13B) C(10) 3.088 ? . 2_765
H(13B) C(13) 0.980 ? . .
H(13B) C(14) 3.313 ? . 2_765
H(13B) H(3) 3.253 ? . .
H(13B) H(9) 3.423 ? . .
H(13B) H(9) 3.163 ? . 2_765
H(13B) H(13A) 1.600 ? . .
H(13B) H(13C) 1.600 ? . .
H(13B) H(14C) 2.658 ? . 2_765
H(13B) H(22B) 3.334 ? . .
H(13C) C(7) 3.306 ? . .
H(13C) C(8) 2.055 ? . .
H(13C) C(8) 3.595 ? . 2_765
H(13C) C(9) 2.557 ? . .
H(13C) C(9) 3.510 ? . 2_765
H(13C) C(10) 3.546 ? . 2_765
H(13C) C(13) 0.980 ? . .
H(13C) C(35) 3.367 ? . 2_766
H(13C) C(36) 3.506 ? . 2_766
H(13C) H(3) 3.262 ? . 2_765
H(13C) H(9) 2.335 ? . .
H(13C) H(27) 3.397 ? . .
H(13C) H(35) 2.835 ? . 2_766
H(13C) H(36) 3.109 ? . 2_766
H(13C) H(13A) 1.600 ? . .
H(13C) H(13B) 1.600 ? . .
H(14A) C(4) 3.218 ? . 1_655
H(14A) C(5) 3.117 ? . 1_655
H(14A) C(9) 3.289 ? . .
H(14A) C(10) 2.051 ? . .
H(14A) C(11) 2.589 ? . .
H(14A) C(14) 0.980 ? . .
H(14A) C(14) 3.188 ? . 2_865
H(14A) H(4) 3.066 ? . 1_655
H(14A) H(5) 2.865 ? . 1_655
H(14A) H(9) 3.558 ? . .
H(14A) H(11) 2.385 ? . .
H(14A) H(14A) 3.310 ? . 2_865
H(14A) H(14B) 1.600 ? . .
H(14A) H(14B) 3.105 ? . 2_865
H(14A) H(14C) 1.600 ? . .
H(14A) H(14C) 2.650 ? . 2_865
H(14A) H(22A) 2.803 ? . 1_655
H(14B) C(9) 2.671 ? . .
H(14B) C(10) 2.051 ? . .
H(14B) C(11) 3.220 ? . .
H(14B) C(14) 0.980 ? . .
H(14B) C(14) 3.377 ? . 2_865
H(14B) C(22) 3.475 ? . 1_655
H(14B) H(4) 3.438 ? . 2_765
H(14B) H(9) 2.533 ? . .
H(14B) H(11) 3.449 ? . .
H(14B) H(30) 2.842 ? . 2_766
H(14B) H(14A) 1.600 ? . .
H(14B) H(14A) 3.105 ? . 2_865
H(14B) H(14C) 1.600 ? . .
H(14B) H(14C) 2.875 ? . 2_865
H(14B) H(22A) 2.692 ? . 1_655
H(14B) H(22B) 3.545 ? . 1_655
H(14C) C(3) 3.507 ? . 2_765
H(14C) C(4) 3.452 ? . 2_765
H(14C) C(9) 2.853 ? . .
H(14C) C(10) 2.051 ? . .
H(14C) C(11) 3.043 ? . .
H(14C) C(13) 3.598 ? . 2_765
H(14C) C(14) 0.980 ? . .
H(14C) C(14) 2.964 ? . 2_865
H(14C) H(4) 3.513 ? . 2_765
H(14C) H(9) 2.868 ? . .
H(14C) H(11) 3.190 ? . .
H(14C) H(13B) 2.658 ? . 2_765
H(14C) H(14A) 1.600 ? . .
H(14C) H(14A) 2.650 ? . 2_865
H(14C) H(14B) 1.600 ? . .
H(14C) H(14B) 2.875 ? . 2_865
H(14C) H(14C) 2.865 ? . 2_865
H(15A) C(7) 3.304 ? . .
H(15A) C(11) 2.541 ? . .
H(15A) C(12) 2.041 ? . .
H(15A) C(15) 0.980 ? . .
H(15A) C(20) 3.076 ? . 2_756
H(15A) C(48) 3.536 ? . 2_756
H(15A) H(11) 2.317 ? . .
H(15A) H(20) 2.612 ? . 2_756
H(15A) H(32) 3.393 ? . 2_756
H(15A) H(35) 3.382 ? . 1_554
H(15A) H(15B) 1.600 ? . .
H(15A) H(15C) 1.600 ? . .
H(15A) H(23C) 2.898 ? . 2_756
H(15A) H(24A) 3.599 ? . 2_756
H(15B) C(2) 2.777 ? . .
H(15B) C(3) 2.895 ? . .
H(15B) C(7) 2.735 ? . .
H(15B) C(11) 3.144 ? . .
H(15B) C(12) 2.041 ? . .
H(15B) C(15) 0.980 ? . .
H(15B) C(32) 3.009 ? . 2_756
H(15B) C(33) 3.017 ? . 2_756
H(15B) C(35) 3.317 ? . 1_554
H(15B) H(3) 2.801 ? . .
H(15B) H(11) 3.340 ? . .
H(15B) H(32) 2.966 ? . 2_756
H(15B) H(33) 2.968 ? . 2_756
H(15B) H(35) 2.577 ? . 1_554
H(15B) H(15A) 1.600 ? . .
H(15B) H(15C) 1.600 ? . .
H(15C) C(1) 3.305 ? . .
H(15C) C(2) 2.919 ? . .
H(15C) C(7) 2.769 ? . .
H(15C) C(11) 3.108 ? . .
H(15C) C(12) 2.041 ? . .
H(15C) C(15) 0.980 ? . .
H(15C) C(20) 3.288 ? . 2_756
H(15C) C(21) 3.458 ? . 2_756
H(15C) C(24) 3.302 ? . 2_756
H(15C) C(32) 3.045 ? . 2_756
H(15C) C(33) 3.524 ? . 2_756
H(15C) H(11) 3.278 ? . .
H(15C) H(20) 2.986 ? . 2_756
H(15C) H(32) 2.512 ? . 2_756
H(15C) H(33) 3.397 ? . 2_756
H(15C) H(15A) 1.600 ? . .
H(15C) H(15B) 1.600 ? . .
H(15C) H(24A) 2.822 ? . 2_756
H(15C) H(24B) 3.223 ? . 2_756
H(22A) C(5) 3.173 ? . .
H(22A) C(6) 3.107 ? . .
H(22A) C(10) 3.467 ? . 1_455
H(22A) C(14) 3.080 ? . 1_455
H(22A) C(16) 2.896 ? . .
H(22A) C(17) 2.038 ? . .
H(22A) C(18) 2.999 ? . .
H(22A) C(22) 0.980 ? . .
H(22A) C(29) 3.219 ? . 2_666
H(22A) C(30) 3.311 ? . 2_666
H(22A) H(5) 3.017 ? . .
H(22A) H(18) 3.130 ? . .
H(22A) H(29) 3.028 ? . 2_666
H(22A) H(30) 3.167 ? . 2_666
H(22A) H(14A) 2.803 ? . 1_455
H(22A) H(14B) 2.692 ? . 1_455
H(22A) H(22B) 1.600 ? . .
H(22A) H(22C) 1.600 ? . .
H(22B) Ni(1) 3.034 ? . .
H(22B) S(1) 3.494 ? . .
H(22B) C(1) 2.982 ? . .
H(22B) C(5) 3.194 ? . .
H(22B) C(6) 2.619 ? . .
H(22B) C(16) 2.668 ? . .
H(22B) C(17) 2.038 ? . .
H(22B) C(18) 3.238 ? . .
H(22B) C(22) 0.980 ? . .
H(22B) C(38) 3.502 ? . 2_666
H(22B) C(39) 3.252 ? . 2_666
H(22B) C(44) 3.573 ? . 2_666
H(22B) C(45) 3.566 ? . 2_666
H(22B) H(5) 3.495 ? . .
H(22B) H(18) 3.470 ? . .
H(22B) H(26) 3.097 ? . .
H(22B) H(13A) 3.291 ? . .
H(22B) H(13B) 3.334 ? . .
H(22B) H(14B) 3.545 ? . 1_455
H(22B) H(22A) 1.600 ? . .
H(22B) H(22C) 1.600 ? . .
H(22C) Ni(1) 3.375 ? . .
H(22C) C(16) 3.307 ? . .
H(22C) C(17) 2.038 ? . .
H(22C) C(18) 2.577 ? . .
H(22C) C(22) 0.980 ? . .
H(22C) C(25) 3.528 ? . 2_666
H(22C) C(29) 3.292 ? . 2_666
H(22C) C(30) 3.108 ? . 2_666
H(22C) C(38) 2.924 ? . 2_666
H(22C) C(39) 3.346 ? . 2_666
H(22C) C(44) 3.046 ? . 2_666
H(22C) H(18) 2.375 ? . .
H(22C) H(29) 3.551 ? . 2_666
H(22C) H(30) 3.236 ? . 2_666
H(22C) H(22A) 1.600 ? . .
H(22C) H(22B) 1.600 ? . .
H(23A) C(4) 3.339 ? . 2_656
H(23A) C(5) 2.833 ? . 2_656
H(23A) C(6) 3.597 ? . 2_656
H(23A) C(18) 3.060 ? . .
H(23A) C(19) 2.051 ? . .
H(23A) C(20) 2.851 ? . .
H(23A) C(23) 0.980 ? . .
H(23A) C(24) 3.456 ? . 2_656
H(23A) C(33) 2.997 ? . 1_455
H(23A) C(34) 3.249 ? . 1_455
H(23A) H(4) 3.358 ? . 2_656
H(23A) H(5) 2.460 ? . 2_656
H(23A) H(18) 3.196 ? . .
H(23A) H(20) 2.849 ? . .
H(23A) H(33) 2.464 ? . 1_455
H(23A) H(34) 2.964 ? . 1_455
H(23A) H(23B) 1.600 ? . .
H(23A) H(23C) 1.600 ? . .
H(23A) H(24C) 2.518 ? . 2_656
H(23B) C(18) 2.555 ? . .
H(23B) C(19) 2.051 ? . .
H(23B) C(20) 3.294 ? . .
H(23B) C(23) 0.980 ? . .
H(23B) C(33) 3.506 ? . 1_455
H(23B) C(34) 3.277 ? . 1_455
H(23B) C(37) 3.278 ? . .
H(23B) C(38) 3.117 ? . .
H(23B) C(39) 3.016 ? . .
H(23B) C(40) 3.007 ? . .
H(23B) C(41) 3.105 ? . .
H(23B) C(42) 3.240 ? . .
H(23B) C(43) 3.341 ? . .
H(23B) C(44) 3.218 ? . .
H(23B) C(45) 3.006 ? . .
H(23B) C(46) 2.991 ? . .
H(23B) C(47) 3.184 ? . .
H(23B) C(48) 3.383 ? . .
H(23B) H(18) 2.336 ? . .
H(23B) H(20) 3.578 ? . .
H(23B) H(33) 3.388 ? . 1_455
H(23B) H(34) 2.986 ? . 1_455
H(23B) H(23A) 1.600 ? . .
H(23B) H(23C) 1.600 ? . .
H(23B) H(24C) 3.509 ? . 2_656
H(23C) C(18) 3.195 ? . .
H(23C) C(19) 2.051 ? . .
H(23C) C(20) 2.685 ? . .
H(23C) C(23) 0.980 ? . .
H(23C) C(41) 3.259 ? . .
H(23C) C(42) 3.163 ? . .
H(23C) C(43) 3.569 ? . .
H(23C) C(46) 3.564 ? . .
H(23C) C(47) 3.095 ? . .
H(23C) C(47) 3.402 ? . 2_657
H(23C) C(48) 3.104 ? . .
H(23C) H(5) 3.091 ? . 2_656
H(23C) H(11) 3.349 ? . 2_756
H(23C) H(18) 3.410 ? . .
H(23C) H(20) 2.577 ? . .
H(23C) H(34) 3.514 ? . 1_455
H(23C) H(15A) 2.898 ? . 2_756
H(23C) H(23A) 1.600 ? . .
H(23C) H(23B) 1.600 ? . .
H(24A) S(1) 3.412 ? . 2_756
H(24A) C(12) 3.448 ? . 2_756
H(24A) C(15) 3.433 ? . 2_756
H(24A) C(16) 3.322 ? . .
H(24A) C(20) 2.540 ? . .
H(24A) C(21) 2.043 ? . .
H(24A) C(24) 0.980 ? . .
H(24A) H(20) 2.320 ? . .
H(24A) H(28) 3.040 ? . 1_545
H(24A) H(29) 3.022 ? . 1_545
H(24A) H(15A) 3.599 ? . 2_756
H(24A) H(15C) 2.822 ? . 2_756
H(24A) H(24B) 1.600 ? . .
H(24A) H(24C) 1.600 ? . .
H(24B) Ni(1) 3.440 ? . .
H(24B) S(1) 3.159 ? . .
H(24B) S(1) 3.409 ? . 2_756
H(24B) C(1) 2.969 ? . .
H(24B) C(6) 2.800 ? . .
H(24B) C(16) 2.723 ? . .
H(24B) C(20) 3.164 ? . .
H(24B) C(21) 2.043 ? . .
H(24B) C(24) 0.980 ? . .
H(24B) C(32) 3.526 ? . 2_756
H(24B) H(20) 3.374 ? . .
H(24B) H(28) 3.575 ? . 1_545
H(24B) H(32) 2.859 ? . 2_756
H(24B) H(33) 3.133 ? . 2_756
H(24B) H(15C) 3.223 ? . 2_756
H(24B) H(24A) 1.600 ? . .
H(24B) H(24B) 3.515 ? . 2_756
H(24B) H(24C) 1.600 ? . .
H(24C) C(5) 3.273 ? . .
H(24C) C(6) 2.946 ? . .
H(24C) C(16) 2.814 ? . .
H(24C) C(18) 3.407 ? . 2_656
H(24C) C(19) 3.070 ? . 2_656
H(24C) C(20) 3.083 ? . .
H(24C) C(20) 3.589 ? . 2_656
H(24C) C(21) 2.043 ? . .
H(24C) C(23) 3.154 ? . 2_656
H(24C) C(24) 0.980 ? . .
H(24C) C(32) 3.550 ? . 2_756
H(24C) C(33) 3.259 ? . 2_756
H(24C) H(5) 3.316 ? . .
H(24C) H(18) 3.587 ? . 2_656
H(24C) H(20) 3.235 ? . .
H(24C) H(28) 2.938 ? . 1_545
H(24C) H(32) 3.260 ? . 2_756
H(24C) H(33) 2.705 ? . 2_756
H(24C) H(23A) 2.518 ? . 2_656
H(24C) H(23B) 3.509 ? . 2_656
H(24C) H(24A) 1.600 ? . .
H(24C) H(24B) 1.600 ? . .

loop_
_geom_torsion_atom_site_label_1
_geom_torsion_atom_site_label_2
_geom_torsion_atom_site_label_3
_geom_torsion_atom_site_label_4
_geom_torsion
_geom_torsion_publ_flag
_geom_torsion_site_symmetry_1
_geom_torsion_site_symmetry_2
_geom_torsion_site_symmetry_3
_geom_torsion_site_symmetry_4
S(1) Ni(1) P(1) C(25) 62.04(9) ? . . . .
S(1) Ni(1) P(1) C(31) -59.66(9) ? . . . .
S(1) Ni(1) P(1) C(37) 177.0(3) ? . . . .
S(1) Ni(1) P(1) C(43) -174.3(4) ? . . . .
P(1) Ni(1) S(1) C(1) -157.93(8) ? . . . .
S(1) Ni(1) C(16) C(6) -17.42(15) ? . . . .
S(1) Ni(1) C(16) C(17) -132.59(13) ? . . . .
S(1) Ni(1) C(16) C(21) 105.88(15) ? . . . .
C(16) Ni(1) S(1) C(1) 15.02(10) ? . . . .
S(1) Ni(1) C(17) C(16) 52.55(14) ? . . . .
S(1) Ni(1) C(17) C(18) 173.90(18) ? . . . .
S(1) Ni(1) C(17) C(22) -63.3(2) ? . . . .
C(17) Ni(1) S(1) C(1) -14.81(13) ? . . . .
P(1) Ni(1) C(16) C(6) 136.8(2) ? . . . .
P(1) Ni(1) C(16) C(17) 21.6(3) ? . . . .
P(1) Ni(1) C(16) C(21) -99.9(2) ? . . . .
C(16) Ni(1) P(1) C(25) -90.9(2) ? . . . .
C(16) Ni(1) P(1) C(31) 147.4(2) ? . . . .
C(16) Ni(1) P(1) C(37) 24.1(4) ? . . . .
C(16) Ni(1) P(1) C(43) 32.8(4) ? . . . .
P(1) Ni(1) C(17) C(16) -172.92(10) ? . . . .
P(1) Ni(1) C(17) C(18) -51.6(2) ? . . . .
P(1) Ni(1) C(17) C(22) 71.2(2) ? . . . .
C(17) Ni(1) P(1) C(25) -74.22(12) ? . . . .
C(17) Ni(1) P(1) C(31) 164.07(12) ? . . . .
C(17) Ni(1) P(1) C(37) 40.7(3) ? . . . .
C(17) Ni(1) P(1) C(43) 49.4(4) ? . . . .
C(16) Ni(1) C(17) C(18) 121.4(2) ? . . . .
C(16) Ni(1) C(17) C(22) -115.8(3) ? . . . .
C(17) Ni(1) C(16) C(6) 115.2(2) ? . . . .
C(17) Ni(1) C(16) C(21) -121.5(2) ? . . . .
Ni(1) S(1) C(1) C(2) 164.8(2) ? . . . .
Ni(1) S(1) C(1) C(6) -12.9(2) ? . . . .
Ni(1) P(1) C(25) C(26) -18.0(2) ? . . . .
Ni(1) P(1) C(25) C(30) 165.7(2) ? . . . .
Ni(1) P(1) C(31) C(32) 2.1(2) ? . . . .
Ni(1) P(1) C(31) C(36) -175.7(2) ? . . . .
Ni(1) P(1) C(37) C(38) -72.6(13) ? . . . .
Ni(1) P(1) C(37) C(42) 101.3(11) ? . . . .
Ni(1) P(1) C(37) C(43) 116(4) ? . . . .
Ni(1) P(1) C(37) C(44) -85.6(16) ? . . . .
Ni(1) P(1) C(37) C(48) 98.6(8) ? . . . .
Ni(1) P(1) C(43) C(37) -67(4) ? . . . .
Ni(1) P(1) C(43) C(38) -74.0(10) ? . . . .
Ni(1) P(1) C(43) C(42) 90.9(17) ? . . . .
Ni(1) P(1) C(43) C(44) -82.6(12) ? . . . .
Ni(1) P(1) C(43) C(48) 89.9(12) ? . . . .
C(25) P(1) C(31) C(32) -124.8(2) ? . . . .
C(25) P(1) C(31) C(36) 57.4(2) ? . . . .
C(31) P(1) C(25) C(26) 110.2(2) ? . . . .
C(31) P(1) C(25) C(30) -66.1(2) ? . . . .
C(25) P(1) C(37) C(38) 49.8(13) ? . . . .
C(25) P(1) C(37) C(42) -136.3(10) ? . . . .
C(25) P(1) C(37) C(43) -121(4) ? . . . .
C(25) P(1) C(37) C(44) 36.8(17) ? . . . .
C(25) P(1) C(37) C(48) -139.0(8) ? . . . .
C(37) P(1) C(25) C(26) -138.6(4) ? . . . .
C(37) P(1) C(25) C(30) 45.1(4) ? . . . .
C(25) P(1) C(43) C(37) 60(4) ? . . . .
C(25) P(1) C(43) C(38) 53.8(10) ? . . . .
C(25) P(1) C(43) C(42) -141.3(17) ? . . . .
C(25) P(1) C(43) C(44) 45.1(12) ? . . . .
C(25) P(1) C(43) C(48) -142.4(11) ? . . . .
C(43) P(1) C(25) C(26) -146.3(4) ? . . . .
C(43) P(1) C(25) C(30) 37.4(5) ? . . . .
C(31) P(1) C(37) C(38) 159.0(11) ? . . . .
C(31) P(1) C(37) C(42) -27.2(12) ? . . . .
C(31) P(1) C(37) C(43) -12(4) ? . . . .
C(31) P(1) C(37) C(44) 146.0(15) ? . . . .
C(31) P(1) C(37) C(48) -29.9(10) ? . . . .
C(37) P(1) C(31) C(32) 127.7(5) ? . . . .
C(37) P(1) C(31) C(36) -50.1(5) ? . . . .
C(31) P(1) C(43) C(37) 168(4) ? . . . .
C(31) P(1) C(43) C(38) 161.4(8) ? . . . .
C(31) P(1) C(43) C(42) -33.7(18) ? . . . .
C(31) P(1) C(43) C(44) 152.8(11) ? . . . .
C(31) P(1) C(43) C(48) -34.7(13) ? . . . .
C(43) P(1) C(31) C(32) 125.9(5) ? . . . .
C(43) P(1) C(31) C(36) -52.0(5) ? . . . .
C(37) P(1) C(43) C(38) -7(4) ? . . . .
C(37) P(1) C(43) C(42) 158(6) ? . . . .
C(37) P(1) C(43) C(44) -15(4) ? . . . .
C(37) P(1) C(43) C(48) 157(5) ? . . . .
C(43) P(1) C(37) C(38) 171(5) ? . . . .
C(43) P(1) C(37) C(42) -15(4) ? . . . .
C(43) P(1) C(37) C(44) 158(5) ? . . . .
C(43) P(1) C(37) C(48) -18(4) ? . . . .
S(1) C(1) C(2) C(3) -179.0(2) ? . . . .
S(1) C(1) C(2) C(7) -2.0(3) ? . . . .
S(1) C(1) C(6) C(5) 177.0(2) ? . . . .
S(1) C(1) C(6) C(16) 0.2(2) ? . . . .
C(2) C(1) C(6) C(5) -0.8(3) ? . . . .
C(2) C(1) C(6) C(16) -177.6(2) ? . . . .
C(6) C(1) C(2) C(3) -1.2(3) ? . . . .
C(6) C(1) C(2) C(7) 175.7(2) ? . . . .
C(1) C(2) C(3) C(4) 2.1(4) ? . . . .
C(1) C(2) C(7) C(8) -82.9(3) ? . . . .
C(1) C(2) C(7) C(12) 101.3(3) ? . . . .
C(3) C(2) C(7) C(8) 94.0(3) ? . . . .
C(3) C(2) C(7) C(12) -81.7(3) ? . . . .
C(7) C(2) C(3) C(4) -174.9(2) ? . . . .
C(2) C(3) C(4) C(5) -1.0(4) ? . . . .
C(3) C(4) C(5) C(6) -1.1(4) ? . . . .
C(4) C(5) C(6) C(1) 1.9(4) ? . . . .
C(4) C(5) C(6) C(16) 178.8(2) ? . . . .
C(1) C(6) C(16) Ni(1) 14.1(2) ? . . . .
C(1) C(6) C(16) C(17) 94.1(3) ? . . . .
C(1) C(6) C(16) C(21) -88.3(3) ? . . . .
C(5) C(6) C(16) Ni(1) -162.8(2) ? . . . .
C(5) C(6) C(16) C(17) -82.8(3) ? . . . .
C(5) C(6) C(16) C(21) 94.8(3) ? . . . .
C(2) C(7) C(8) C(9) -173.5(2) ? . . . .
C(2) C(7) C(8) C(13) 5.9(4) ? . . . .
C(2) C(7) C(12) C(11) 174.8(2) ? . . . .
C(2) C(7) C(12) C(15) -5.8(4) ? . . . .
C(8) C(7) C(12) C(11) -1.0(4) ? . . . .
C(8) C(7) C(12) C(15) 178.4(2) ? . . . .
C(12) C(7) C(8) C(9) 2.3(4) ? . . . .
C(12) C(7) C(8) C(13) -178.3(2) ? . . . .
C(7) C(8) C(9) C(10) -1.4(4) ? . . . .
C(13) C(8) C(9) C(10) 179.1(2) ? . . . .
C(8) C(9) C(10) C(11) -0.7(4) ? . . . .
C(8) C(9) C(10) C(14) 177.4(3) ? . . . .
C(9) C(10) C(11) C(12) 2.1(4) ? . . . .
C(14) C(10) C(11) C(12) -176.1(3) ? . . . .
C(10) C(11) C(12) C(7) -1.3(4) ? . . . .
C(10) C(11) C(12) C(15) 179.4(3) ? . . . .
Ni(1) C(16) C(17) C(18) -76.4(2) ? . . . .
Ni(1) C(16) C(17) C(22) 107.1(3) ? . . . .
Ni(1) C(16) C(21) C(20) 68.4(3) ? . . . .
Ni(1) C(16) C(21) C(24) -111.7(2) ? . . . .
C(6) C(16) C(17) Ni(1) -104.6(2) ? . . . .
C(6) C(16) C(17) C(18) 179.0(3) ? . . . .
C(6) C(16) C(17) C(22) 2.5(4) ? . . . .
C(6) C(16) C(21) C(20) -177.0(3) ? . . . .
C(6) C(16) C(21) C(24) 2.9(4) ? . . . .
C(17) C(16) C(21) C(20) 0.6(4) ? . . . .
C(17) C(16) C(21) C(24) -179.5(3) ? . . . .
C(21) C(16) C(17) Ni(1) 77.8(2) ? . . . .
C(21) C(16) C(17) C(18) 1.4(4) ? . . . .
C(21) C(16) C(17) C(22) -175.1(3) ? . . . .
Ni(1) C(17) C(18) C(19) -68.5(3) ? . . . .
C(16) C(17) C(18) C(19) -2.5(5) ? . . . .
C(22) C(17) C(18) C(19) 174.0(3) ? . . . .
C(17) C(18) C(19) C(20) 1.5(5) ? . . . .
C(17) C(18) C(19) C(23) -179.8(3) ? . . . .
C(18) C(19) C(20) C(21) 0.6(5) ? . . . .
C(23) C(19) C(20) C(21) -178.0(3) ? . . . .
C(19) C(20) C(21) C(16) -1.7(5) ? . . . .
C(19) C(20) C(21) C(24) 178.5(3) ? . . . .
P(1) C(25) C(26) C(27) -175.1(2) ? . . . .
P(1) C(25) C(30) C(29) 174.2(2) ? . . . .
C(26) C(25) C(30) C(29) -2.1(4) ? . . . .
C(30) C(25) C(26) C(27) 1.3(4) ? . . . .
C(25) C(26) C(27) C(28) -0.1(3) ? . . . .
C(26) C(27) C(28) C(29) -0.4(4) ? . . . .
C(27) C(28) C(29) C(30) -0.4(4) ? . . . .
C(28) C(29) C(30) C(25) 1.7(4) ? . . . .
P(1) C(31) C(32) C(33) -177.0(2) ? . . . .
P(1) C(31) C(36) C(35) 177.7(2) ? . . . .
C(32) C(31) C(36) C(35) -0.1(4) ? . . . .
C(36) C(31) C(32) C(33) 0.9(4) ? . . . .
C(31) C(32) C(33) C(34) -0.7(4) ? . . . .
C(32) C(33) C(34) C(35) -0.3(4) ? . . . .
C(33) C(34) C(35) C(36) 1.1(5) ? . . . .
C(34) C(35) C(36) C(31) -0.9(5) ? . . . .
P(1) C(37) C(38) C(39) 178.1(10) ? . . . .
P(1) C(37) C(38) C(43) -166(9) ? . . . .
P(1) C(37) C(38) C(44) -137(2) ? . . . .
P(1) C(37) C(38) C(45) -178.4(10) ? . . . .
P(1) C(37) C(42) C(41) -175.9(9) ? . . . .
P(1) C(37) C(42) C(43) 32(8) ? . . . .
P(1) C(37) C(42) C(47) -166.5(12) ? . . . .
P(1) C(37) C(42) C(48) -12(2) ? . . . .
P(1) C(37) C(43) C(38) 168(7) ? . . . .
P(1) C(37) C(43) C(42) -153(7) ? . . . .
P(1) C(37) C(43) C(44) 159(5) ? . . . .
P(1) C(37) C(43) C(48) -129(9) ? . . . .
P(1) C(37) C(44) C(38) 51(3) ? . . . .
P(1) C(37) C(44) C(39) 159.1(13) ? . . . .
P(1) C(37) C(44) C(43) -151(7) ? . . . .
P(1) C(37) C(44) C(45) 174.1(11) ? . . . .
P(1) C(37) C(48) C(41) -179.1(8) ? . . . .
P(1) C(37) C(48) C(42) 169(2) ? . . . .
P(1) C(37) C(48) C(43) 55(10) ? . . . .
P(1) C(37) C(48) C(47) -174.9(9) ? . . . .
C(38) C(37) C(42) C(41) -1.9(19) ? . . . .
C(38) C(37) C(42) C(43) -154(9) ? . . . .
C(38) C(37) C(42) C(47) 8(2) ? . . . .
C(38) C(37) C(42) C(48) 162(2) ? . . . .
C(42) C(37) C(38) C(39) 4(2) ? . . . .
C(42) C(37) C(38) C(43) 20(7) ? . . . .
C(42) C(37) C(38) C(44) 49(2) ? . . . .
C(42) C(37) C(38) C(45) 7.6(17) ? . . . .
C(38) C(37) C(43) P(1) -168(7) ? . . . .
C(38) C(37) C(43) C(42) 40(13) ? . . . .
C(38) C(37) C(43) C(44) -9(2) ? . . . .
C(38) C(37) C(43) C(48) 64(15) ? . . . .
C(43) C(37) C(38) C(39) -16(8) ? . . . .
C(43) C(37) C(38) C(44) 29(8) ? . . . .
C(43) C(37) C(38) C(45) -13(8) ? . . . .
C(38) C(37) C(44) C(39) 108(3) ? . . . .
C(38) C(37) C(44) C(43) 158(6) ? . . . .
C(38) C(37) C(44) C(45) 123(3) ? . . . .
C(44) C(37) C(38) C(39) -45(2) ? . . . .
C(44) C(37) C(38) C(43) -29(8) ? . . . .
C(44) C(37) C(38) C(45) -41(2) ? . . . .
C(38) C(37) C(48) C(41) -9.1(18) ? . . . .
C(38) C(37) C(48) C(42) -21(3) ? . . . .
C(38) C(37) C(48) C(43) -135(11) ? . . . .
C(38) C(37) C(48) C(47) -5(2) ? . . . .
C(48) C(37) C(38) C(39) 9(2) ? . . . .
C(48) C(37) C(38) C(43) 26(7) ? . . . .
C(48) C(37) C(38) C(44) 54(3) ? . . . .
C(48) C(37) C(38) C(45) 12.7(19) ? . . . .
C(42) C(37) C(43) P(1) 153(7) ? . . . .
C(42) C(37) C(43) C(38) -40(13) ? . . . .
C(42) C(37) C(43) C(44) -49(11) ? . . . .
C(42) C(37) C(43) C(48) 24(4) ? . . . .
C(43) C(37) C(42) C(41) 152(8) ? . . . .
C(43) C(37) C(42) C(47) 162(8) ? . . . .
C(43) C(37) C(42) C(48) -44(9) ? . . . .
C(42) C(37) C(44) C(38) -136(2) ? . . . .
C(42) C(37) C(44) C(39) -27(2) ? . . . .
C(42) C(37) C(44) C(43) 22(5) ? . . . .
C(42) C(37) C(44) C(45) -12.2(19) ? . . . .
C(44) C(37) C(42) C(41) 9.5(18) ? . . . .
C(44) C(37) C(42) C(43) -143(9) ? . . . .
C(44) C(37) C(42) C(47) 19(2) ? . . . .
C(44) C(37) C(42) C(48) 173(2) ? . . . .
C(42) C(37) C(48) C(41) 12(2) ? . . . .
C(42) C(37) C(48) C(43) -114(11) ? . . . .
C(42) C(37) C(48) C(47) 16(2) ? . . . .
C(48) C(37) C(42) C(41) -164(3) ? . . . .
C(48) C(37) C(42) C(43) 44(9) ? . . . .
C(48) C(37) C(42) C(47) -154(3) ? . . . .
C(43) C(37) C(44) C(38) -158(6) ? . . . .
C(43) C(37) C(44) C(39) -50(7) ? . . . .
C(43) C(37) C(44) C(45) -35(6) ? . . . .
C(44) C(37) C(43) P(1) -159(5) ? . . . .
C(44) C(37) C(43) C(38) 9(2) ? . . . .
C(44) C(37) C(43) C(42) 49(11) ? . . . .
C(44) C(37) C(43) C(48) 73(12) ? . . . .
C(43) C(37) C(48) C(41) 126(10) ? . . . .
C(43) C(37) C(48) C(42) 114(11) ? . . . .
C(43) C(37) C(48) C(47) 130(10) ? . . . .
C(48) C(37) C(43) P(1) 129(9) ? . . . .
C(48) C(37) C(43) C(38) -64(15) ? . . . .
C(48) C(37) C(43) C(42) -24(4) ? . . . .
C(48) C(37) C(43) C(44) -73(12) ? . . . .
C(44) C(37) C(48) C(41) 4.5(16) ? . . . .
C(44) C(37) C(48) C(42) -7(2) ? . . . .
C(44) C(37) C(48) C(43) -121(11) ? . . . .
C(44) C(37) C(48) C(47) 8.7(19) ? . . . .
C(48) C(37) C(44) C(38) -134(2) ? . . . .
C(48) C(37) C(44) C(39) -25(2) ? . . . .
C(48) C(37) C(44) C(43) 24(5) ? . . . .
C(48) C(37) C(44) C(45) -10(2) ? . . . .
C(37) C(38) C(39) C(40) -2.6(19) ? . . . .
C(37) C(38) C(39) C(44) 35(2) ? . . . .
C(37) C(38) C(39) C(45) 11(2) ? . . . .
C(37) C(38) C(43) P(1) 13(7) ? . . . .
C(37) C(38) C(43) C(42) -155(9) ? . . . .
C(37) C(38) C(43) C(44) 149(9) ? . . . .
C(37) C(38) C(43) C(48) -148(9) ? . . . .
C(37) C(38) C(44) C(39) -142.6(17) ? . . . .
C(37) C(38) C(44) C(43) -3.9(10) ? . . . .
C(37) C(38) C(44) C(45) -134(2) ? . . . .
C(37) C(38) C(45) C(39) -170(2) ? . . . .
C(37) C(38) C(45) C(40) -21(2) ? . . . .
C(37) C(38) C(45) C(44) 36(2) ? . . . .
C(37) C(38) C(45) C(46) -16.7(18) ? . . . .
C(39) C(38) C(43) P(1) 177.1(9) ? . . . .
C(39) C(38) C(43) C(37) 165(8) ? . . . .
C(39) C(38) C(43) C(42) 9(2) ? . . . .
C(39) C(38) C(43) C(44) -47(2) ? . . . .
C(39) C(38) C(43) C(48) 16(2) ? . . . .
C(43) C(38) C(39) C(40) -4.5(17) ? . . . .
C(43) C(38) C(39) C(44) 33(2) ? . . . .
C(43) C(38) C(39) C(45) 9(2) ? . . . .
C(39) C(38) C(44) C(37) 142.6(17) ? . . . .
C(39) C(38) C(44) C(43) 138.7(19) ? . . . .
C(39) C(38) C(44) C(45) 8.1(10) ? . . . .
C(44) C(38) C(39) C(40) -37(2) ? . . . .
C(44) C(38) C(39) C(45) -24(3) ? . . . .
C(39) C(38) C(45) C(40) 149(3) ? . . . .
C(39) C(38) C(45) C(44) -154(3) ? . . . .
C(39) C(38) C(45) C(46) 154(2) ? . . . .
C(45) C(38) C(39) C(40) -13.7(16) ? . . . .
C(45) C(38) C(39) C(44) 24(3) ? . . . .
C(43) C(38) C(44) C(37) 3.9(10) ? . . . .
C(43) C(38) C(44) C(39) -138.7(19) ? . . . .
C(43) C(38) C(44) C(45) -131(2) ? . . . .
C(44) C(38) C(43) P(1) -136(2) ? . . . .
C(44) C(38) C(43) C(37) -149(9) ? . . . .
C(44) C(38) C(43) C(42) 56(3) ? . . . .
C(44) C(38) C(43) C(48) 63(3) ? . . . .
C(43) C(38) C(45) C(39) -172(2) ? . . . .
C(43) C(38) C(45) C(40) -23(2) ? . . . .
C(43) C(38) C(45) C(44) 34(2) ? . . . .
C(43) C(38) C(45) C(46) -18.0(17) ? . . . .
C(45) C(38) C(43) P(1) -180.0(8) ? . . . .
C(45) C(38) C(43) C(37) 167(8) ? . . . .
C(45) C(38) C(43) C(42) 12.2(17) ? . . . .
C(45) C(38) C(43) C(44) -44(2) ? . . . .
C(45) C(38) C(43) C(48) 19(2) ? . . . .
C(44) C(38) C(45) C(39) 154(3) ? . . . .
C(44) C(38) C(45) C(40) -57(3) ? . . . .
C(44) C(38) C(45) C(46) -52(3) ? . . . .
C(45) C(38) C(44) C(37) 134(2) ? . . . .
C(45) C(38) C(44) C(39) -8.1(10) ? . . . .
C(45) C(38) C(44) C(43) 131(2) ? . . . .
C(38) C(39) C(40) C(41) -1.1(17) ? . . . .
C(38) C(39) C(40) C(45) 38(4) ? . . . .
C(38) C(39) C(40) C(46) -12(4) ? . . . .
C(38) C(39) C(44) C(37) -118(3) ? . . . .
C(38) C(39) C(44) C(43) -128(3) ? . . . .
C(38) C(39) C(44) C(45) -157(3) ? . . . .
C(38) C(39) C(45) C(40) -147(3) ? . . . .
C(38) C(39) C(45) C(44) 6.2(9) ? . . . .
C(38) C(39) C(45) C(46) -122(4) ? . . . .
C(40) C(39) C(44) C(37) 28(2) ? . . . .
C(40) C(39) C(44) C(38) 147(2) ? . . . .
C(40) C(39) C(44) C(43) 19(2) ? . . . .
C(40) C(39) C(44) C(45) -10.3(16) ? . . . .
C(44) C(39) C(40) C(41) -10.9(15) ? . . . .
C(44) C(39) C(40) C(45) 28(4) ? . . . .
C(44) C(39) C(40) C(46) -22(4) ? . . . .
C(40) C(39) C(45) C(38) 147(3) ? . . . .
C(40) C(39) C(45) C(44) 153(4) ? . . . .
C(40) C(39) C(45) C(46) 25(2) ? . . . .
C(45) C(39) C(40) C(41) -39(4) ? . . . .
C(45) C(39) C(40) C(46) -50(5) ? . . . .
C(44) C(39) C(45) C(38) -6.2(9) ? . . . .
C(44) C(39) C(45) C(40) -153(4) ? . . . .
C(44) C(39) C(45) C(46) -128(4) ? . . . .
C(45) C(39) C(44) C(37) 38(2) ? . . . .
C(45) C(39) C(44) C(38) 157(3) ? . . . .
C(45) C(39) C(44) C(43) 29(2) ? . . . .
C(39) C(40) C(41) C(42) 3.1(17) ? . . . .
C(39) C(40) C(41) C(46) -163(5) ? . . . .
C(39) C(40) C(41) C(47) -117(6) ? . . . .
C(39) C(40) C(41) C(48) -1.1(19) ? . . . .
C(39) C(40) C(45) C(38) -125(6) ? . . . .
C(39) C(40) C(45) C(44) -142(5) ? . . . .
C(39) C(40) C(45) C(46) -139(4) ? . . . .
C(39) C(40) C(46) C(41) 25(7) ? . . . .
C(39) C(40) C(46) C(45) 12.3(14) ? . . . .
C(39) C(40) C(46) C(47) 15(8) ? . . . .
C(41) C(40) C(45) C(38) 19(2) ? . . . .
C(41) C(40) C(45) C(39) 144(4) ? . . . .
C(41) C(40) C(45) C(44) 3(2) ? . . . .
C(41) C(40) C(45) C(46) 5(2) ? . . . .
C(45) C(40) C(41) C(42) -4.5(18) ? . . . .
C(45) C(40) C(41) C(46) -171(5) ? . . . .
C(45) C(40) C(41) C(47) -125(6) ? . . . .
C(45) C(40) C(41) C(48) -9(2) ? . . . .
C(41) C(40) C(46) C(45) -12(6) ? . . . .
C(41) C(40) C(46) C(47) -9.4(19) ? . . . .
C(46) C(40) C(41) C(42) 166(4) ? . . . .
C(46) C(40) C(41) C(47) 46(7) ? . . . .
C(46) C(40) C(41) C(48) 162(4) ? . . . .
C(45) C(40) C(46) C(41) 12(6) ? . . . .
C(45) C(40) C(46) C(47) 3(6) ? . . . .
C(46) C(40) C(45) C(38) 14(4) ? . . . .
C(46) C(40) C(45) C(39) 139(4) ? . . . .
C(46) C(40) C(45) C(44) -3(4) ? . . . .
C(40) C(41) C(42) C(37) -1.6(16) ? . . . .
C(40) C(41) C(42) C(43) 2.3(19) ? . . . .
C(40) C(41) C(42) C(47) -164(2) ? . . . .
C(40) C(41) C(42) C(48) -166(2) ? . . . .
C(40) C(41) C(46) C(45) 7(3) ? . . . .
C(40) C(41) C(46) C(47) 152(5) ? . . . .
C(40) C(41) C(47) C(42) 127(5) ? . . . .
C(40) C(41) C(47) C(46) -19(3) ? . . . .
C(40) C(41) C(47) C(48) 128(5) ? . . . .
C(40) C(41) C(48) C(37) 5.1(15) ? . . . .
C(40) C(41) C(48) C(42) 17(2) ? . . . .
C(40) C(41) C(48) C(43) 8.6(17) ? . . . .
C(40) C(41) C(48) C(47) -161(2) ? . . . .
C(42) C(41) C(46) C(40) -16(5) ? . . . .
C(42) C(41) C(46) C(45) -9(2) ? . . . .
C(42) C(41) C(46) C(47) 136(5) ? . . . .
C(46) C(41) C(42) C(37) 2(2) ? . . . .
C(46) C(41) C(42) C(43) 6(2) ? . . . .
C(46) C(41) C(42) C(47) -160(3) ? . . . .
C(46) C(41) C(42) C(48) -162(2) ? . . . .
C(42) C(41) C(47) C(46) -146(4) ? . . . .
C(42) C(41) C(47) C(48) 0.5(8) ? . . . .
C(47) C(41) C(42) C(37) 162(2) ? . . . .
C(47) C(41) C(42) C(43) 166(2) ? . . . .
C(47) C(41) C(42) C(48) -2(3) ? . . . .
C(42) C(41) C(48) C(37) -12(2) ? . . . .
C(42) C(41) C(48) C(43) -8(2) ? . . . .
C(42) C(41) C(48) C(47) -178(3) ? . . . .
C(48) C(41) C(42) C(37) 164(3) ? . . . .
C(48) C(41) C(42) C(43) 168(3) ? . . . .
C(48) C(41) C(42) C(47) 2(3) ? . . . .
C(46) C(41) C(47) C(42) 146(4) ? . . . .
C(46) C(41) C(47) C(48) 147(3) ? . . . .
C(47) C(41) C(46) C(40) -152(5) ? . . . .
C(47) C(41) C(46) C(45) -145(4) ? . . . .
C(46) C(41) C(48) C(37) 11(2) ? . . . .
C(46) C(41) C(48) C(42) 23(3) ? . . . .
C(46) C(41) C(48) C(43) 15(2) ? . . . .
C(46) C(41) C(48) C(47) -155(3) ? . . . .
C(48) C(41) C(46) C(40) -23(5) ? . . . .
C(48) C(41) C(46) C(45) -16(2) ? . . . .
C(48) C(41) C(46) C(47) 129(6) ? . . . .
C(47) C(41) C(48) C(37) 166(2) ? . . . .
C(47) C(41) C(48) C(42) 178(3) ? . . . .
C(47) C(41) C(48) C(43) 170(2) ? . . . .
C(48) C(41) C(47) C(42) -0.5(8) ? . . . .
C(48) C(41) C(47) C(46) -147(3) ? . . . .
C(37) C(42) C(43) P(1) -142(10) ? . . . .
C(37) C(42) C(43) C(38) 22(8) ? . . . .
C(37) C(42) C(43) C(44) 32(8) ? . . . .
C(37) C(42) C(43) C(48) -138(8) ? . . . .
C(37) C(42) C(47) C(41) -24(2) ? . . . .
C(37) C(42) C(47) C(46) -13(2) ? . . . .
C(37) C(42) C(47) C(48) 158(3) ? . . . .
C(37) C(42) C(48) C(41) -164(2) ? . . . .
C(37) C(42) C(48) C(43) 5.1(11) ? . . . .
C(37) C(42) C(48) C(47) -164(2) ? . . . .
C(41) C(42) C(43) P(1) -171.7(11) ? . . . .
C(41) C(42) C(43) C(37) -30(9) ? . . . .
C(41) C(42) C(43) C(38) -8(2) ? . . . .
C(41) C(42) C(43) C(44) 2(2) ? . . . .
C(41) C(42) C(43) C(48) -168(3) ? . . . .
C(41) C(42) C(47) C(46) 10.6(16) ? . . . .
C(41) C(42) C(47) C(48) -178(2) ? . . . .
C(41) C(42) C(48) C(37) 164(2) ? . . . .
C(41) C(42) C(48) C(43) 169(2) ? . . . .
C(41) C(42) C(48) C(47) 0.7(11) ? . . . .
C(43) C(42) C(47) C(41) -20(3) ? . . . .
C(43) C(42) C(47) C(46) -10(2) ? . . . .
C(43) C(42) C(47) C(48) 162(3) ? . . . .
C(47) C(42) C(43) P(1) -163.2(14) ? . . . .
C(47) C(42) C(43) C(37) -21(10) ? . . . .
C(47) C(42) C(43) C(38) 0(2) ? . . . .
C(47) C(42) C(43) C(44) 11(3) ? . . . .
C(47) C(42) C(43) C(48) -160(3) ? . . . .
C(43) C(42) C(48) C(37) -5.1(11) ? . . . .
C(43) C(42) C(48) C(41) -169(2) ? . . . .
C(43) C(42) C(48) C(47) -169(2) ? . . . .
C(48) C(42) C(43) P(1) -3(3) ? . . . .
C(48) C(42) C(43) C(37) 138(8) ? . . . .
C(48) C(42) C(43) C(38) 160(2) ? . . . .
C(48) C(42) C(43) C(44) 170(2) ? . . . .
C(47) C(42) C(48) C(37) 164(2) ? . . . .
C(47) C(42) C(48) C(41) -0.7(11) ? . . . .
C(47) C(42) C(48) C(43) 169(2) ? . . . .
C(48) C(42) C(47) C(41) 178(2) ? . . . .
C(48) C(42) C(47) C(46) -171(2) ? . . . .
P(1) C(43) C(44) C(37) 23(5) ? . . . .
P(1) C(43) C(44) C(38) 47(3) ? . . . .
P(1) C(43) C(44) C(39) 160.3(12) ? . . . .
P(1) C(43) C(44) C(45) 171.1(9) ? . . . .
P(1) C(43) C(48) C(37) -120(11) ? . . . .
P(1) C(43) C(48) C(41) -174.7(9) ? . . . .
P(1) C(43) C(48) C(42) 177(2) ? . . . .
P(1) C(43) C(48) C(47) -171.5(10) ? . . . .
C(37) C(43) C(44) C(38) 24(6) ? . . . .
C(37) C(43) C(44) C(39) 137(6) ? . . . .
C(37) C(43) C(44) C(45) 148(6) ? . . . .
C(37) C(43) C(48) C(41) -55(10) ? . . . .
C(37) C(43) C(48) C(42) -63(10) ? . . . .
C(37) C(43) C(48) C(47) -51(11) ? . . . .
C(38) C(43) C(44) C(37) -24(6) ? . . . .
C(38) C(43) C(44) C(39) 114(3) ? . . . .
C(38) C(43) C(44) C(45) 124(3) ? . . . .
C(38) C(43) C(48) C(37) 39(9) ? . . . .
C(38) C(43) C(48) C(41) -16(2) ? . . . .
C(38) C(43) C(48) C(42) -24(3) ? . . . .
C(38) C(43) C(48) C(47) -13(2) ? . . . .
C(42) C(43) C(44) C(37) -152(7) ? . . . .
C(42) C(43) C(44) C(38) -128(2) ? . . . .
C(42) C(43) C(44) C(39) -15(2) ? . . . .
C(42) C(43) C(44) C(45) -4.0(19) ? . . . .
C(42) C(43) C(48) C(37) 63(10) ? . . . .
C(42) C(43) C(48) C(41) 8(2) ? . . . .
C(42) C(43) C(48) C(47) 11(2) ? . . . .
C(44) C(43) C(48) C(37) 51(10) ? . . . .
C(44) C(43) C(48) C(41) -3.2(19) ? . . . .
C(44) C(43) C(48) C(42) -11(2) ? . . . .
C(44) C(43) C(48) C(47) 0(2) ? . . . .
C(48) C(43) C(44) C(37) -149(7) ? . . . .
C(48) C(43) C(44) C(38) -125(2) ? . . . .
C(48) C(43) C(44) C(39) -12(2) ? . . . .
C(48) C(43) C(44) C(45) -0.8(17) ? . . . .
C(37) C(44) C(45) C(38) -128(3) ? . . . .
C(37) C(44) C(45) C(39) -152(2) ? . . . .
C(37) C(44) C(45) C(40) 7(2) ? . . . .
C(37) C(44) C(45) C(46) 7(2) ? . . . .
C(38) C(44) C(45) C(39) -24(3) ? . . . .
C(38) C(44) C(45) C(40) 136(3) ? . . . .
C(38) C(44) C(45) C(46) 135(2) ? . . . .
C(39) C(44) C(45) C(38) 24(3) ? . . . .
C(39) C(44) C(45) C(40) 159(3) ? . . . .
C(39) C(44) C(45) C(46) 158(2) ? . . . .
C(43) C(44) C(45) C(38) -134(3) ? . . . .
C(43) C(44) C(45) C(39) -157(2) ? . . . .
C(43) C(44) C(45) C(40) 2(2) ? . . . .
C(43) C(44) C(45) C(46) 1.0(19) ? . . . .
C(38) C(45) C(46) C(40) -170(3) ? . . . .
C(38) C(45) C(46) C(41) 18(2) ? . . . .
C(38) C(45) C(46) C(47) 12(2) ? . . . .
C(39) C(45) C(46) C(40) -63(5) ? . . . .
C(39) C(45) C(46) C(41) 125(5) ? . . . .
C(39) C(45) C(46) C(47) 119(4) ? . . . .
C(40) C(45) C(46) C(41) -172(4) ? . . . .
C(40) C(45) C(46) C(47) -178(3) ? . . . .
C(44) C(45) C(46) C(40) 178(3) ? . . . .
C(44) C(45) C(46) C(41) 6(2) ? . . . .
C(44) C(45) C(46) C(47) -0.6(17) ? . . . .
C(40) C(46) C(47) C(41) 36(6) ? . . . .
C(40) C(46) C(47) C(42) 1(4) ? . . . .
C(40) C(46) C(47) C(48) -2(4) ? . . . .
C(41) C(46) C(47) C(42) -35(4) ? . . . .
C(41) C(46) C(47) C(48) -38(4) ? . . . .
C(45) C(46) C(47) C(41) 38(4) ? . . . .
C(45) C(46) C(47) C(42) 2.7(17) ? . . . .
C(45) C(46) C(47) C(48) -0.2(15) ? . . . .
C(41) C(47) C(48) C(37) -15(2) ? . . . .
C(41) C(47) C(48) C(42) -2(3) ? . . . .
C(41) C(47) C(48) C(43) -11(2) ? . . . .
C(42) C(47) C(48) C(37) -13.0(18) ? . . . .
C(42) C(47) C(48) C(41) 2(3) ? . . . .
C(42) C(47) C(48) C(43) -9.4(18) ? . . . .
C(46) C(47) C(48) C(37) -3.1(17) ? . . . .
C(46) C(47) C(48) C(41) 11.8(16) ? . . . .
C(46) C(47) C(48) C(42) 10(2) ? . . . .
C(46) C(47) C(48) C(43) 0.5(16) ? . . . .
